data_7117253
loop_
_publ_author_name
'Kuan-Guan Liu'
'Su-Kun Chen'
'Yu-Mei Lin'
'Quan-Ming Wang'

_publ_section_title
;
 An organic anion template: a 24-nucleus silver cluster encapsulating a
 squarate dimer
;
_journal_name_full Chem.Commun.
_journal_page_first 9896
_journal_paper_doi 10.1039/C5cc02782A
_journal_volume 51
_journal_year 2015
_chemical_formula_moiety 'C112 H144 Ag24 F12 O16, 2CH3CN'
_chemical_formula_sum 'C116 H150 Ag24 F12 N2 O16'
_chemical_formula_weight 4645.25
_chemical_name_common (C4O4)2@Ag24(C6H9)16(CF3COO)4.2CH3CN
_chemical_name_systematic
; 
 ? 
;
_space_group_IT_number 14
_symmetry_cell_setting monoclinic
_symmetry_space_group_name_Hall '-P 2yn'
_symmetry_space_group_name_H-M 'P 1 21/n 1'
_atom_sites_solution_hydrogens geom
_atom_sites_solution_primary direct
_atom_sites_solution_secondary difmap
_audit_creation_method SHELXL-97
_audit_update_record
;
2015-05-05 deposited with the CCDC.
2015-05-06 downloaded from the CCDC.
;
_cell_angle_alpha 90.00
_cell_angle_beta 95.231(3)
_cell_angle_gamma 90.00
_cell_formula_units_Z 4
_cell_length_a 23.5527(7)
_cell_length_b 20.9694(8)
_cell_length_c 29.3460(9)
_cell_measurement_reflns_used 6365
_cell_measurement_temperature 173(2)
_cell_measurement_theta_max 27.1420
_cell_measurement_theta_min 3.2040
_cell_volume 14433.2(8)
_computing_cell_refinement 'CrysAlis RED, Oxford Diffraction Ltd.'
_computing_data_collection 'CrysAlis CCD, Oxford Diffraction Ltd.'
_computing_data_reduction 'CrysAlis RED, Oxford Diffraction Ltd.'
_computing_molecular_graphics 'ORTEPII(Johnson,1976)and PLUTON(Spek,1990)'
_computing_publication_material 'SHELXL97(Sheldrick, 1997)'
_computing_structure_refinement 'SHELXL-97 (Sheldrick, 1997)'
_computing_structure_solution 'SHELXS-97 (Sheldrick, 1990)'
_diffrn_ambient_temperature 173(2)
_diffrn_detector_area_resol_mean 16.1903
_diffrn_measured_fraction_theta_full 0.998
_diffrn_measured_fraction_theta_max 0.998
_diffrn_measurement_device_type 'Oxford Gemini S Ultra'
_diffrn_measurement_method 'w scans'
_diffrn_radiation_monochromator graphite
_diffrn_radiation_source 'fine-focus sealed tube'
_diffrn_radiation_type MoK\a
_diffrn_radiation_wavelength 0.71073
_diffrn_reflns_av_R_equivalents 0.0437
_diffrn_reflns_av_unetI/netI 0.0592
_diffrn_reflns_limit_h_max 29
_diffrn_reflns_limit_h_min -23
_diffrn_reflns_limit_k_max 22
_diffrn_reflns_limit_k_min -25
_diffrn_reflns_limit_l_max 26
_diffrn_reflns_limit_l_min -36
_diffrn_reflns_number 68602
_diffrn_reflns_theta_full 26.00
_diffrn_reflns_theta_max 26.00
_diffrn_reflns_theta_min 2.92
_exptl_absorpt_coefficient_mu 3.238
_exptl_absorpt_correction_T_max 0.4865
_exptl_absorpt_correction_T_min 0.4334
_exptl_absorpt_correction_type multi-scan
_exptl_absorpt_process_details
;
CrysAlis RED, Oxford Diffraction Ltd.,
Version 1.171.32.4 (release 27-04-2006 CrysAlis171 .NET)
(compiled Apr 27 2007,17:53:11)
Empirical absorption correction using spherical harmonics,
 implemented in SCALE3 ABSPACK scaling algorithm.
;
_exptl_crystal_colour YELLOW
_exptl_crystal_density_diffrn 2.135
_exptl_crystal_density_method 'not measured'
_exptl_crystal_description block
_exptl_crystal_F_000 8872
_exptl_crystal_size_max 0.31
_exptl_crystal_size_mid 0.28
_exptl_crystal_size_min 0.26
_refine_diff_density_max 2.783
_refine_diff_density_min -1.671
_refine_diff_density_rms 0.138
_refine_ls_extinction_method none
_refine_ls_goodness_of_fit_ref 1.054
_refine_ls_hydrogen_treatment mixed
_refine_ls_matrix_type full
_refine_ls_number_parameters 1720
_refine_ls_number_reflns 28306
_refine_ls_number_restraints 490
_refine_ls_restrained_S_all 1.072
_refine_ls_R_factor_all 0.0762
_refine_ls_R_factor_gt 0.0489
_refine_ls_shift/su_max 0.003
_refine_ls_shift/su_mean 0.000
_refine_ls_structure_factor_coef Fsqd
_refine_ls_weighting_details 'calc w=1/[\s^2^(Fo^2^)+(0.0251P)^2^+41.7147P] where P=(Fo^2^+2Fc^2^)/3'
_refine_ls_weighting_scheme calc
_refine_ls_wR_factor_gt 0.0860
_refine_ls_wR_factor_ref 0.0937
_reflns_number_gt 20984
_reflns_number_total 28306
_reflns_threshold_expression >2sigma(I)
_cod_data_source_file c5cc02782a2.cif
_cod_data_source_block p
_cod_original_sg_symbol_H-M P21/n
_cod_database_code 7117253

loop_
_symmetry_equiv_pos_as_xyz
'x, y, z'
'-x+1/2, y+1/2, -z+1/2'
'-x, -y, -z'
'x-1/2, -y-1/2, z-1/2'

loop_
_atom_site_label
_atom_site_type_symbol
_atom_site_fract_x
_atom_site_fract_y
_atom_site_fract_z
_atom_site_U_iso_or_equiv
_atom_site_adp_type
_atom_site_occupancy
_atom_site_symmetry_multiplicity
_atom_site_calc_flag
_atom_site_refinement_flags
_atom_site_disorder_assembly
_atom_site_disorder_group
Ag1 Ag 0.42403(2) 0.93864(3) 0.208150(17) 0.03299(13) Uani 1 1 d . A .
Ag2 Ag 0.64218(2) 0.58200(3) 0.360115(18) 0.03498(13) Uani 1 1 d . A .
Ag3 Ag 0.53148(2) 0.78712(3) 0.398723(18) 0.03610(13) Uani 1 1 d . A .
Ag4 Ag 0.41038(2) 0.58881(3) 0.309852(17) 0.03614(13) Uani 1 1 d . A .
Ag5 Ag 0.29782(2) 0.80741(3) 0.288478(17) 0.03698(14) Uani 1 1 d . A .
Ag6 Ag 0.33963(2) 0.84130(3) 0.196536(19) 0.04025(14) Uani 1 1 d . A .
Ag7 Ag 0.38401(2) 0.90737(3) 0.299423(19) 0.03948(14) Uani 1 1 d . A .
Ag8 Ag 0.61855(2) 0.84629(3) 0.212168(18) 0.03896(14) Uani 1 1 d . A .
Ag9 Ag 0.46177(3) 0.70690(3) 0.129319(17) 0.03733(14) Uani 1 1 d . A .
Ag10 Ag 0.51415(2) 0.56827(3) 0.375765(19) 0.03746(14) Uani 1 1 d . A .
Ag11 Ag 0.64264(2) 0.57759(3) 0.198673(19) 0.03895(14) Uani 1 1 d . . .
Ag12 Ag 0.39660(2) 0.59209(3) 0.192437(17) 0.03999(14) Uani 1 1 d . A .
Ag13 Ag 0.61191(2) 0.85655(3) 0.330921(18) 0.03944(14) Uani 1 1 d . A .
Ag14 Ag 0.69229(2) 0.63696(3) 0.282700(19) 0.04115(15) Uani 1 1 d . A .
Ag15 Ag 0.37661(2) 0.80741(3) 0.376140(18) 0.03934(14) Uani 1 1 d . A .
Ag16 Ag 0.59318(2) 0.52280(3) 0.275319(18) 0.03890(14) Uani 1 1 d . A .
Ag17 Ag 0.45763(3) 0.84456(3) 0.129463(18) 0.04202(15) Uani 1 1 d . A .
Ag18 Ag 0.53677(2) 0.94486(3) 0.268029(19) 0.03829(14) Uani 1 1 d . A .
Ag19 Ag 0.64499(2) 0.73181(3) 0.37754(2) 0.04097(14) Uani 1 1 d . A .
Ag20 Ag 0.32110(3) 0.67772(3) 0.24162(2) 0.04611(15) Uani 1 1 d . A .
Ag21 Ag 0.44201(3) 0.68513(3) 0.39324(2) 0.04392(15) Uani 1 1 d . A .
Ag22 Ag 0.66951(3) 0.72209(3) 0.17633(2) 0.05290(17) Uani 1 1 d . . .
Ag23 Ag 0.51254(3) 0.56616(3) 0.16744(2) 0.05503(18) Uani 1 1 d . . .
Ag24 Ag 0.57872(3) 0.79220(4) 0.12201(2) 0.0659(2) Uani 1 1 d . A .
C1 C 0.4310(3) 0.7556(3) 0.2795(2) 0.0243(14) Uani 1 1 d . . .
C2 C 0.4374(3) 0.7560(3) 0.2307(2) 0.0244(14) Uani 1 1 d . . .
C3 C 0.4807(3) 0.8046(3) 0.2373(2) 0.0243(14) Uani 1 1 d . . .
C4 C 0.4751(3) 0.8038(3) 0.2863(2) 0.0241(14) Uani 1 1 d . . .
O1 O 0.39953(18) 0.7256(2) 0.30471(14) 0.0298(11) Uani 1 1 d . . .
O2 O 0.41298(18) 0.7259(2) 0.19701(14) 0.0307(11) Uani 1 1 d . . .
O3 O 0.51061(18) 0.8346(2) 0.21054(14) 0.0287(11) Uani 1 1 d . . .
O4 O 0.49943(19) 0.8338(2) 0.31996(14) 0.0320(11) Uani 1 1 d . . .
C5 C 0.5512(3) 0.6800(3) 0.3023(2) 0.0247(14) Uani 1 1 d . . .
C6 C 0.5231(3) 0.6432(3) 0.2640(2) 0.0251(15) Uani 1 1 d . . .
C7 C 0.5551(3) 0.6792(3) 0.2323(2) 0.0250(14) Uani 1 1 d . . .
C8 C 0.5827(3) 0.7165(3) 0.2709(2) 0.0254(14) Uani 1 1 d . . .
O5 O 0.54931(18) 0.6792(2) 0.34515(14) 0.0282(10) Uani 1 1 d . . .
O6 O 0.48724(19) 0.5990(2) 0.25984(14) 0.0314(11) Uani 1 1 d . . .
O7 O 0.55777(18) 0.6786(2) 0.18969(14) 0.0287(10) Uani 1 1 d . . .
O8 O 0.61922(19) 0.7601(2) 0.27483(15) 0.0335(11) Uani 1 1 d . . .
C11 C 0.5940(4) 0.6344(4) 0.4571(3) 0.048(2) Uani 1 1 d U A .
C12 C 0.6055(4) 0.6699(4) 0.5031(3) 0.068(2) Uani 1 1 d DU . .
O11 O 0.5446(2) 0.6186(3) 0.44679(18) 0.0543(15) Uani 1 1 d . . .
O12 O 0.6370(3) 0.6276(4) 0.43721(19) 0.0681(19) Uani 1 1 d . . .
F11 F 0.6546(6) 0.6481(8) 0.5254(4) 0.112(5) Uani 0.608(11) 1 d PDU A 1
F12 F 0.5666(7) 0.6618(8) 0.5303(4) 0.105(5) Uani 0.608(11) 1 d PDU A 1
F13 F 0.6146(7) 0.7299(5) 0.4975(5) 0.087(4) Uani 0.608(11) 1 d PDU A 1
F14 F 0.6156(11) 0.6351(8) 0.5388(5) 0.083(6) Uani 0.392(11) 1 d PDU A 2
F15 F 0.6457(9) 0.7133(11) 0.5047(8) 0.089(7) Uani 0.392(11) 1 d PDU A 2
F16 F 0.5595(8) 0.7047(12) 0.5131(7) 0.098(6) Uani 0.392(11) 1 d PDU A 2
C21 C 0.2573(4) 0.7299(5) 0.3746(3) 0.067(3) Uani 1 1 d U A .
C22 C 0.2091(5) 0.7095(6) 0.4035(4) 0.101(3) Uani 1 1 d DU . .
O21 O 0.2419(3) 0.7433(4) 0.3342(2) 0.078(2) Uani 1 1 d . . .
O22 O 0.3046(3) 0.7331(3) 0.3957(2) 0.0626(17) Uani 1 1 d . . .
F21 F 0.1607(6) 0.6986(10) 0.3821(6) 0.138(6) Uani 0.608(11) 1 d PDU A 1
F22 F 0.2246(6) 0.6546(7) 0.4272(5) 0.116(5) Uani 0.608(11) 1 d PDU A 1
F23 F 0.2049(7) 0.7518(7) 0.4373(5) 0.130(6) Uani 0.608(11) 1 d PDU A 1
F24 F 0.1874(10) 0.6558(11) 0.3890(10) 0.135(8) Uani 0.392(11) 1 d PDU A 2
F25 F 0.2168(11) 0.7095(14) 0.4462(6) 0.127(8) Uani 0.392(11) 1 d PDU A 2
F26 F 0.1645(8) 0.7495(11) 0.3934(8) 0.114(7) Uani 0.392(11) 1 d PDU A 2
C31 C 0.6534(5) 0.6154(5) 0.0949(3) 0.072(2) Uani 1 1 d U . .
C32 C 0.6812(4) 0.5980(6) 0.0517(4) 0.072(3) Uani 1 1 d . . .
O31 O 0.6506(3) 0.6723(4) 0.1008(2) 0.083(2) Uani 1 1 d U . .
O32 O 0.6382(4) 0.5715(4) 0.1176(2) 0.098(2) Uani 1 1 d U . .
F31 F 0.6929(3) 0.5365(4) 0.0487(3) 0.134(3) Uani 1 1 d . . .
F32 F 0.7251(4) 0.6270(6) 0.0461(4) 0.219(7) Uani 1 1 d . . .
F33 F 0.6441(3) 0.6039(4) 0.0151(2) 0.122(3) Uani 1 1 d . . .
C41 C 0.5294(4) 0.9766(4) 0.1439(3) 0.049(2) Uani 1 1 d . A .
C42 C 0.5717(4) 1.0253(5) 0.1302(3) 0.078(3) Uani 1 1 d DU . .
O41 O 0.5043(3) 0.9916(3) 0.17709(19) 0.0582(16) Uani 1 1 d . . .
O42 O 0.5273(3) 0.9274(3) 0.1218(2) 0.077(2) Uani 1 1 d . . .
F41 F 0.6245(5) 1.0136(7) 0.1498(5) 0.103(5) Uani 0.608(11) 1 d PDU A 1
F42 F 0.5776(8) 1.0285(9) 0.0864(4) 0.110(6) Uani 0.608(11) 1 d PDU A 1
F43 F 0.5614(7) 1.0846(6) 0.1430(6) 0.103(5) Uani 0.608(11) 1 d PDU A 1
F44 F 0.6012(11) 1.0071(12) 0.0963(8) 0.097(7) Uani 0.392(11) 1 d PDU A 2
F45 F 0.5424(9) 1.0762(10) 0.1137(8) 0.102(6) Uani 0.392(11) 1 d PDU A 2
F46 F 0.6084(11) 1.0468(13) 0.1622(7) 0.115(7) Uani 0.392(11) 1 d PDU A 2
C51 C 0.3770(3) 0.9007(4) 0.1483(2) 0.0395(18) Uani 1 1 d . . .
C52 C 0.3692(3) 0.9180(4) 0.1088(2) 0.045(2) Uani 1 1 d . A .
C53 C 0.3555(4) 0.9440(5) 0.0622(3) 0.074(3) Uani 1 1 d DU . .
C56 C 0.3540(7) 1.0168(6) 0.0656(5) 0.090(4) Uani 0.695(6) 1 d PDU A 1
H56A H 0.3450 1.0350 0.0351 0.135 Uiso 0.695(6) 1 calc PR A 1
H56B H 0.3914 1.0324 0.0784 0.135 Uiso 0.695(6) 1 calc PR A 1
H56C H 0.3249 1.0296 0.0856 0.135 Uiso 0.695(6) 1 calc PR A 1
C54 C 0.3957(7) 0.9220(9) 0.0296(4) 0.098(5) Uani 0.695(6) 1 d PDU A 1
H54A H 0.3847 0.9402 -0.0006 0.148 Uiso 0.695(6) 1 calc PR A 1
H54B H 0.3946 0.8753 0.0277 0.148 Uiso 0.695(6) 1 calc PR A 1
H54C H 0.4344 0.9358 0.0403 0.148 Uiso 0.695(6) 1 calc PR A 1
C55 C 0.2929(6) 0.9237(7) 0.0454(4) 0.082(4) Uani 0.695(6) 1 d PDU A 1
H55A H 0.2829 0.9405 0.0146 0.123 Uiso 0.695(6) 1 calc PR A 1
H55B H 0.2666 0.9409 0.0664 0.123 Uiso 0.695(6) 1 calc PR A 1
H55C H 0.2902 0.8771 0.0449 0.123 Uiso 0.695(6) 1 calc PR A 1
C57 C 0.4059(13) 0.9857(16) 0.0522(11) 0.098(6) Uani 0.305(6) 1 d PDU A 2
H57A H 0.3987 1.0046 0.0217 0.148 Uiso 0.305(6) 1 calc PR A 2
H57B H 0.4406 0.9597 0.0534 0.148 Uiso 0.305(6) 1 calc PR A 2
H57C H 0.4109 1.0198 0.0751 0.148 Uiso 0.305(6) 1 calc PR A 2
C58 C 0.3572(15) 0.8864(15) 0.0305(9) 0.084(7) Uani 0.305(6) 1 d PDU A 2
H58A H 0.3487 0.9001 -0.0013 0.126 Uiso 0.305(6) 1 calc PR A 2
H58B H 0.3289 0.8549 0.0383 0.126 Uiso 0.305(6) 1 calc PR A 2
H58C H 0.3953 0.8671 0.0342 0.126 Uiso 0.305(6) 1 calc PR A 2
C59 C 0.3018(13) 0.9788(16) 0.0530(11) 0.094(6) Uani 0.305(6) 1 d PDU A 2
H59A H 0.2983 0.9940 0.0212 0.141 Uiso 0.305(6) 1 calc PR A 2
H59B H 0.3013 1.0153 0.0738 0.141 Uiso 0.305(6) 1 calc PR A 2
H59C H 0.2697 0.9505 0.0576 0.141 Uiso 0.305(6) 1 calc PR A 2
C61 C 0.2800(3) 0.7711(4) 0.2218(3) 0.0371(18) Uani 1 1 d . . .
C62 C 0.2618(3) 0.7521(4) 0.1839(3) 0.046(2) Uani 1 1 d . A .
C63 C 0.2378(5) 0.7308(6) 0.1375(3) 0.099(4) Uani 1 1 d DU . .
C64 C 0.2848(5) 0.7198(7) 0.1074(4) 0.136(5) Uani 1 1 d DU A .
H64A H 0.2689 0.7178 0.0754 0.204 Uiso 1 1 calc R . .
H64B H 0.3041 0.6795 0.1159 0.204 Uiso 1 1 calc R . .
H64C H 0.3123 0.7549 0.1112 0.204 Uiso 1 1 calc R . .
C65 C 0.2056(6) 0.6702(6) 0.1428(4) 0.152(6) Uani 1 1 d DU A .
H65A H 0.1787 0.6760 0.1661 0.228 Uiso 1 1 calc R . .
H65B H 0.2324 0.6359 0.1522 0.228 Uiso 1 1 calc R . .
H65C H 0.1845 0.6590 0.1135 0.228 Uiso 1 1 calc R . .
C66 C 0.1981(6) 0.7806(7) 0.1190(4) 0.164(6) Uani 1 1 d DU A .
H66A H 0.1728 0.7927 0.1422 0.246 Uiso 1 1 calc R . .
H66B H 0.1754 0.7643 0.0918 0.246 Uiso 1 1 calc R . .
H66C H 0.2198 0.8180 0.1105 0.246 Uiso 1 1 calc R . .
C71 C 0.3183(3) 0.8796(4) 0.3412(2) 0.0333(17) Uani 1 1 d . . .
C72 C 0.2825(3) 0.9071(4) 0.3602(2) 0.0340(17) Uani 1 1 d . A .
C73 C 0.2374(3) 0.9401(4) 0.3827(2) 0.051(2) Uani 1 1 d DU . .
C74 C 0.2420(6) 0.9278(7) 0.4320(4) 0.083(5) Uani 0.695(6) 1 d PDU A 1
H74A H 0.2115 0.9505 0.4458 0.125 Uiso 0.695(6) 1 calc PR A 1
H74B H 0.2791 0.9428 0.4457 0.125 Uiso 0.695(6) 1 calc PR A 1
H74C H 0.2385 0.8820 0.4374 0.125 Uiso 0.695(6) 1 calc PR A 1
C75 C 0.2462(6) 1.0137(6) 0.3766(4) 0.072(4) Uani 0.695(6) 1 d PDU A 1
H75A H 0.2168 1.0369 0.3913 0.108 Uiso 0.695(6) 1 calc PR A 1
H75B H 0.2433 1.0241 0.3439 0.108 Uiso 0.695(6) 1 calc PR A 1
H75C H 0.2839 1.0259 0.3907 0.108 Uiso 0.695(6) 1 calc PR A 1
C76 C 0.1809(5) 0.9257(7) 0.3585(5) 0.085(5) Uani 0.695(6) 1 d PDU A 1
H76A H 0.1512 0.9478 0.3737 0.128 Uiso 0.695(6) 1 calc PR A 1
H76B H 0.1741 0.8796 0.3592 0.128 Uiso 0.695(6) 1 calc PR A 1
H76C H 0.1801 0.9401 0.3267 0.128 Uiso 0.695(6) 1 calc PR A 1
C77 C 0.2005(9) 0.8860(10) 0.4049(7) 0.041(6) Uani 0.305(6) 1 d PDU A 2
H77A H 0.1700 0.9060 0.4204 0.061 Uiso 0.305(6) 1 calc PR A 2
H77B H 0.2252 0.8614 0.4271 0.061 Uiso 0.305(6) 1 calc PR A 2
H77C H 0.1839 0.8575 0.3808 0.061 Uiso 0.305(6) 1 calc PR A 2
C78 C 0.2629(11) 0.9803(11) 0.4227(7) 0.053(6) Uani 0.305(6) 1 d PDU A 2
H78A H 0.2323 1.0018 0.4372 0.080 Uiso 0.305(6) 1 calc PR A 2
H78B H 0.2887 1.0122 0.4116 0.080 Uiso 0.305(6) 1 calc PR A 2
H78C H 0.2843 0.9527 0.4452 0.080 Uiso 0.305(6) 1 calc PR A 2
C79 C 0.1967(11) 0.9774(12) 0.3503(9) 0.063(7) Uani 0.305(6) 1 d PDU A 2
H79A H 0.1681 0.9981 0.3674 0.095 Uiso 0.305(6) 1 calc PR A 2
H79B H 0.1777 0.9485 0.3275 0.095 Uiso 0.305(6) 1 calc PR A 2
H79C H 0.2179 1.0099 0.3348 0.095 Uiso 0.305(6) 1 calc PR A 2
C81 C 0.4329(3) 0.5994(4) 0.1306(2) 0.0339(17) Uani 1 1 d . . .
C82 C 0.4344(3) 0.6017(3) 0.0891(2) 0.0339(17) Uani 1 1 d . . .
C83 C 0.4344(4) 0.5965(4) 0.0383(2) 0.046(2) Uani 1 1 d . . .
C84 C 0.3978(4) 0.6500(5) 0.0162(3) 0.068(3) Uani 1 1 d . . .
H84A H 0.3577 0.6426 0.0213 0.103 Uiso 1 1 calc R . .
H84B H 0.4017 0.6510 -0.0167 0.103 Uiso 1 1 calc R . .
H84C H 0.4102 0.6909 0.0299 0.103 Uiso 1 1 calc R . .
C85 C 0.4104(5) 0.5310(5) 0.0242(3) 0.086(4) Uani 1 1 d . . .
H85A H 0.4312 0.4980 0.0425 0.128 Uiso 1 1 calc R . .
H85B H 0.4147 0.5239 -0.0083 0.128 Uiso 1 1 calc R . .
H85C H 0.3699 0.5292 0.0294 0.128 Uiso 1 1 calc R . .
C86 C 0.4958(4) 0.6032(5) 0.0263(3) 0.066(3) Uani 1 1 d . . .
H86A H 0.5106 0.6452 0.0361 0.100 Uiso 1 1 calc R . .
H86B H 0.4969 0.5989 -0.0069 0.100 Uiso 1 1 calc R . .
H86C H 0.5193 0.5698 0.0419 0.100 Uiso 1 1 calc R . .
C91 C 0.5805(3) 0.5018(4) 0.2032(2) 0.0378(18) Uani 1 1 d . . .
C92 C 0.5569(3) 0.4592(4) 0.1821(2) 0.0381(18) Uani 1 1 d . . .
C93 C 0.5344(3) 0.4028(4) 0.1558(3) 0.054(2) Uani 1 1 d DU . .
C94 C 0.5647(5) 0.3449(5) 0.1762(4) 0.101(4) Uani 1 1 d DU . .
H94A H 0.6053 0.3474 0.1715 0.151 Uiso 1 1 calc R . .
H94B H 0.5483 0.3064 0.1613 0.151 Uiso 1 1 calc R . .
H94C H 0.5602 0.3430 0.2090 0.151 Uiso 1 1 calc R . .
C95 C 0.5488(6) 0.4094(7) 0.1074(3) 0.126(5) Uani 1 1 d DU . .
H95A H 0.5265 0.4444 0.0926 0.189 Uiso 1 1 calc R . .
H95B H 0.5397 0.3696 0.0909 0.189 Uiso 1 1 calc R . .
H95C H 0.5895 0.4186 0.1072 0.189 Uiso 1 1 calc R . .
C96 C 0.4720(4) 0.3957(6) 0.1581(4) 0.106(4) Uani 1 1 d DU . .
H96A H 0.4645 0.3828 0.1891 0.159 Uiso 1 1 calc R . .
H96B H 0.4573 0.3631 0.1362 0.159 Uiso 1 1 calc R . .
H96C H 0.4531 0.4364 0.1505 0.159 Uiso 1 1 calc R . .
C101 C 0.7146(3) 0.6392(4) 0.2128(2) 0.0399(18) Uani 1 1 d . . .
C102 C 0.7640(3) 0.6518(4) 0.2104(3) 0.0414(18) Uani 1 1 d . . .
C103 C 0.8257(3) 0.6612(4) 0.2060(3) 0.057(2) Uani 1 1 d . . .
C104 C 0.8580(4) 0.6075(5) 0.2312(4) 0.076(3) Uani 1 1 d . . .
H10A H 0.8484 0.6062 0.2629 0.114 Uiso 1 1 calc R . .
H10B H 0.8991 0.6147 0.2307 0.114 Uiso 1 1 calc R . .
H10C H 0.8476 0.5669 0.2162 0.114 Uiso 1 1 calc R . .
C105 C 0.8430(4) 0.7253(6) 0.2251(5) 0.120(5) Uani 1 1 d . . .
H10D H 0.8217 0.7586 0.2074 0.180 Uiso 1 1 calc R . .
H10E H 0.8839 0.7315 0.2232 0.180 Uiso 1 1 calc R . .
H10F H 0.8346 0.7277 0.2572 0.180 Uiso 1 1 calc R . .
C106 C 0.8368(5) 0.6579(7) 0.1552(4) 0.113(5) Uani 1 1 d . . .
H10G H 0.8204 0.6186 0.1417 0.170 Uiso 1 1 calc R . .
H10H H 0.8780 0.6584 0.1526 0.170 Uiso 1 1 calc R . .
H10I H 0.8191 0.6948 0.1390 0.170 Uiso 1 1 calc R . .
C111 C 0.6199(3) 0.8232(4) 0.4026(2) 0.0369(17) Uani 1 1 d . . .
C112 C 0.6373(3) 0.8637(4) 0.4291(2) 0.0351(17) Uani 1 1 d . . .
C113 C 0.6595(4) 0.9113(4) 0.4632(3) 0.059(3) Uani 1 1 d . . .
C114 C 0.6163(5) 0.9205(6) 0.4981(3) 0.096(4) Uani 1 1 d . . .
H11A H 0.5816 0.9400 0.4832 0.143 Uiso 1 1 calc R . .
H11B H 0.6325 0.9483 0.5228 0.143 Uiso 1 1 calc R . .
H11C H 0.6068 0.8790 0.5109 0.143 Uiso 1 1 calc R . .
C115 C 0.7157(6) 0.8862(7) 0.4869(5) 0.157(8) Uani 1 1 d . . .
H11D H 0.7083 0.8476 0.5042 0.235 Uiso 1 1 calc R . .
H11E H 0.7327 0.9188 0.5078 0.235 Uiso 1 1 calc R . .
H11F H 0.7419 0.8762 0.4638 0.235 Uiso 1 1 calc R . .
C116 C 0.6672(5) 0.9743(5) 0.4396(4) 0.092(4) Uani 1 1 d . . .
H11G H 0.6943 0.9691 0.4165 0.139 Uiso 1 1 calc R . .
H11H H 0.6818 1.0060 0.4622 0.139 Uiso 1 1 calc R . .
H11I H 0.6304 0.9886 0.4248 0.139 Uiso 1 1 calc R . .
C121 C 0.4469(3) 0.9745(3) 0.2746(2) 0.0324(16) Uani 1 1 d . . .
C122 C 0.4607(3) 0.9992(4) 0.3116(2) 0.0350(17) Uani 1 1 d . A .
C123 C 0.4730(4) 1.0305(4) 0.3564(3) 0.052(2) Uani 1 1 d . . .
C124 C 0.4891(5) 0.9793(6) 0.3933(3) 0.093(4) Uani 1 1 d . A .
H12A H 0.4558 0.9523 0.3971 0.140 Uiso 1 1 calc R . .
H12B H 0.5013 1.0002 0.4224 0.140 Uiso 1 1 calc R . .
H12C H 0.5202 0.9528 0.3838 0.140 Uiso 1 1 calc R . .
C125 C 0.4207(5) 1.0650(6) 0.3689(4) 0.107(5) Uani 1 1 d . A .
H12D H 0.4086 1.0958 0.3448 0.161 Uiso 1 1 calc R . .
H12E H 0.4295 1.0876 0.3979 0.161 Uiso 1 1 calc R . .
H12F H 0.3901 1.0342 0.3721 0.161 Uiso 1 1 calc R . .
C126 C 0.5229(6) 1.0738(7) 0.3536(4) 0.132(6) Uani 1 1 d . A .
H12G H 0.5543 1.0501 0.3420 0.198 Uiso 1 1 calc R . .
H12H H 0.5350 1.0905 0.3842 0.198 Uiso 1 1 calc R . .
H12I H 0.5120 1.1093 0.3330 0.198 Uiso 1 1 calc R . .
C201 C 0.6619(3) 0.8219(4) 0.1522(2) 0.0358(17) Uani 1 1 d . . .
C202 C 0.6964(3) 0.8417(4) 0.1272(2) 0.0385(18) Uani 1 1 d . . .
C203 C 0.7379(3) 0.8651(5) 0.0968(3) 0.059(3) Uani 1 1 d . . .
C204 C 0.7963(4) 0.8696(7) 0.1220(4) 0.107(5) Uani 1 1 d . . .
H20A H 0.7931 0.8867 0.1528 0.160 Uiso 1 1 calc R . .
H20B H 0.8202 0.8981 0.1053 0.160 Uiso 1 1 calc R . .
H20C H 0.8137 0.8272 0.1244 0.160 Uiso 1 1 calc R . .
C205 C 0.7408(6) 0.8192(8) 0.0576(4) 0.156(8) Uani 1 1 d . . .
H20D H 0.7435 0.7755 0.0694 0.234 Uiso 1 1 calc R . .
H20E H 0.7744 0.8288 0.0414 0.234 Uiso 1 1 calc R . .
H20F H 0.7063 0.8235 0.0364 0.234 Uiso 1 1 calc R . .
C206 C 0.7205(6) 0.9309(8) 0.0806(6) 0.176(9) Uani 1 1 d . . .
H20G H 0.6876 0.9280 0.0577 0.264 Uiso 1 1 calc R . .
H20H H 0.7523 0.9514 0.0669 0.264 Uiso 1 1 calc R . .
H20I H 0.7103 0.9564 0.1066 0.264 Uiso 1 1 calc R . .
C301 C 0.4944(3) 0.7742(4) 0.0830(2) 0.0355(17) Uani 1 1 d . . .
C302 C 0.5156(3) 0.7865(4) 0.0479(2) 0.0354(17) Uani 1 1 d . A .
C303 C 0.5370(3) 0.8012(5) 0.0024(3) 0.054(2) Uani 1 1 d . . .
C304 C 0.5855(5) 0.7553(6) -0.0049(3) 0.099(4) Uani 1 1 d . A .
H30A H 0.6037 0.7679 -0.0323 0.148 Uiso 1 1 calc R . .
H30B H 0.5704 0.7119 -0.0089 0.148 Uiso 1 1 calc R . .
H30C H 0.6138 0.7566 0.0218 0.148 Uiso 1 1 calc R . .
C305 C 0.5577(6) 0.8687(6) 0.0031(4) 0.106(4) Uani 1 1 d . A .
H30D H 0.5254 0.8976 0.0056 0.159 Uiso 1 1 calc R . .
H30E H 0.5752 0.8778 -0.0252 0.159 Uiso 1 1 calc R . .
H30F H 0.5859 0.8749 0.0294 0.159 Uiso 1 1 calc R . .
C306 C 0.4879(4) 0.7917(7) -0.0344(3) 0.095(4) Uani 1 1 d . A .
H30G H 0.4567 0.8207 -0.0287 0.143 Uiso 1 1 calc R . .
H30H H 0.4744 0.7475 -0.0336 0.143 Uiso 1 1 calc R . .
H30I H 0.5009 0.8007 -0.0645 0.143 Uiso 1 1 calc R . .
C401 C 0.5839(3) 0.5056(3) 0.3490(2) 0.0327(16) Uani 1 1 d . . .
C402 C 0.5502(3) 0.4626(4) 0.3456(2) 0.0319(16) Uani 1 1 d . A .
C403 C 0.5137(3) 0.4050(4) 0.3411(3) 0.049(2) Uani 1 1 d DU . .
C404 C 0.5471(4) 0.3504(5) 0.3241(4) 0.097(4) Uani 1 1 d DU A .
H40A H 0.5622 0.3624 0.2953 0.146 Uiso 1 1 calc R . .
H40B H 0.5221 0.3132 0.3190 0.146 Uiso 1 1 calc R . .
H40C H 0.5787 0.3399 0.3469 0.146 Uiso 1 1 calc R . .
C405 C 0.4638(4) 0.4182(5) 0.3059(4) 0.093(4) Uani 1 1 d DU A .
H40D H 0.4407 0.4529 0.3168 0.139 Uiso 1 1 calc R . .
H40E H 0.4404 0.3796 0.3014 0.139 Uiso 1 1 calc R . .
H40F H 0.4781 0.4305 0.2769 0.139 Uiso 1 1 calc R . .
C406 C 0.4915(5) 0.3903(6) 0.3861(3) 0.119(5) Uani 1 1 d DU A .
H40G H 0.5233 0.3777 0.4081 0.178 Uiso 1 1 calc R . .
H40H H 0.4639 0.3553 0.3822 0.178 Uiso 1 1 calc R . .
H40I H 0.4729 0.4282 0.3973 0.178 Uiso 1 1 calc R . .
C501 C 0.4205(3) 0.5821(3) 0.3827(2) 0.0313(16) Uani 1 1 d . . .
C502 C 0.4051(3) 0.5769(3) 0.4206(2) 0.0324(16) Uani 1 1 d . A .
C503 C 0.3852(3) 0.5651(4) 0.4667(3) 0.054(2) Uani 1 1 d DU . .
C504 C 0.4339(5) 0.5257(6) 0.4944(4) 0.070(4) Uani 0.695(6) 1 d PDU A 1
H50A H 0.4229 0.5167 0.5252 0.105 Uiso 0.695(6) 1 calc PR A 1
H50B H 0.4694 0.5504 0.4967 0.105 Uiso 0.695(6) 1 calc PR A 1
H50C H 0.4398 0.4854 0.4785 0.105 Uiso 0.695(6) 1 calc PR A 1
C505 C 0.3312(5) 0.5281(7) 0.4644(5) 0.080(5) Uani 0.695(6) 1 d PDU A 1
H50D H 0.3199 0.5215 0.4953 0.119 Uiso 0.695(6) 1 calc PR A 1
H50E H 0.3369 0.4866 0.4500 0.119 Uiso 0.695(6) 1 calc PR A 1
H50F H 0.3012 0.5516 0.4462 0.119 Uiso 0.695(6) 1 calc PR A 1
C506 C 0.3810(6) 0.6295(6) 0.4918(4) 0.067(4) Uani 0.695(6) 1 d PDU A 1
H50G H 0.3681 0.6220 0.5222 0.101 Uiso 0.695(6) 1 calc PR A 1
H50H H 0.3538 0.6572 0.4741 0.101 Uiso 0.695(6) 1 calc PR A 1
H50I H 0.4186 0.6499 0.4951 0.101 Uiso 0.695(6) 1 calc PR A 1
C507 C 0.3244(9) 0.5932(13) 0.4616(8) 0.061(7) Uani 0.305(6) 1 d PDU A 2
H50J H 0.3015 0.5709 0.4369 0.091 Uiso 0.305(6) 1 calc PR A 2
H50K H 0.3263 0.6387 0.4542 0.091 Uiso 0.305(6) 1 calc PR A 2
H50L H 0.3068 0.5878 0.4903 0.091 Uiso 0.305(6) 1 calc PR A 2
C508 C 0.3793(12) 0.4947(10) 0.4730(10) 0.065(7) Uani 0.305(6) 1 d PDU A 2
H50M H 0.3557 0.4768 0.4468 0.098 Uiso 0.305(6) 1 calc PR A 2
H50N H 0.3613 0.4863 0.5012 0.098 Uiso 0.305(6) 1 calc PR A 2
H50O H 0.4172 0.4749 0.4751 0.098 Uiso 0.305(6) 1 calc PR A 2
C509 C 0.4194(12) 0.5971(13) 0.5041(9) 0.069(7) Uani 0.305(6) 1 d PDU A 2
H50P H 0.4040 0.5871 0.5332 0.103 Uiso 0.305(6) 1 calc PR A 2
H50Q H 0.4182 0.6433 0.4991 0.103 Uiso 0.305(6) 1 calc PR A 2
H50R H 0.4589 0.5822 0.5051 0.103 Uiso 0.305(6) 1 calc PR A 2
C601 C 0.3459(3) 0.5757(4) 0.2462(2) 0.0357(17) Uani 1 1 d . . .
C602 C 0.3118(3) 0.5550(4) 0.2707(2) 0.0362(18) Uani 1 1 d . A .
C603 C 0.2664(4) 0.5250(5) 0.2950(3) 0.062(3) Uani 1 1 d . . .
C604 C 0.2880(6) 0.4671(7) 0.3175(5) 0.132(5) Uani 1 1 d U A .
H60A H 0.2951 0.4350 0.2945 0.197 Uiso 1 1 calc R . .
H60B H 0.2597 0.4508 0.3372 0.197 Uiso 1 1 calc R . .
H60C H 0.3236 0.4765 0.3363 0.197 Uiso 1 1 calc R . .
C605 C 0.2151(5) 0.5181(8) 0.2644(4) 0.130(6) Uani 1 1 d . A .
H60D H 0.2211 0.4855 0.2414 0.196 Uiso 1 1 calc R . .
H60E H 0.2060 0.5589 0.2491 0.196 Uiso 1 1 calc R . .
H60F H 0.1835 0.5053 0.2819 0.196 Uiso 1 1 calc R . .
C606 C 0.2525(5) 0.5698(8) 0.3344(4) 0.138(7) Uani 1 1 d . A .
H60G H 0.2238 0.5497 0.3519 0.207 Uiso 1 1 calc R . .
H60H H 0.2376 0.6103 0.3216 0.207 Uiso 1 1 calc R . .
H60I H 0.2872 0.5777 0.3546 0.207 Uiso 1 1 calc R . .
C701 C 0.6232(3) 0.9216(3) 0.2719(2) 0.0316(16) Uani 1 1 d . . .
C702 C 0.6746(3) 0.9170(3) 0.2735(2) 0.0321(16) Uani 1 1 d . A .
C703 C 0.7378(3) 0.9197(4) 0.2744(3) 0.052(2) Uani 1 1 d . . .
C704 C 0.7614(3) 0.9475(4) 0.3205(3) 0.056(2) Uani 1 1 d . A .
H70A H 0.7442 0.9895 0.3247 0.085 Uiso 1 1 calc R . .
H70B H 0.8028 0.9520 0.3211 0.085 Uiso 1 1 calc R . .
H70C H 0.7521 0.9190 0.3452 0.085 Uiso 1 1 calc R . .
C705 C 0.7533(4) 0.9634(5) 0.2349(3) 0.073(3) Uani 1 1 d . A .
H70D H 0.7366 0.9460 0.2057 0.109 Uiso 1 1 calc R . .
H70E H 0.7948 0.9654 0.2347 0.109 Uiso 1 1 calc R . .
H70F H 0.7382 1.0063 0.2393 0.109 Uiso 1 1 calc R . .
C706 C 0.7615(4) 0.8526(5) 0.2681(4) 0.090(4) Uani 1 1 d . A .
H70G H 0.7492 0.8244 0.2920 0.135 Uiso 1 1 calc R . .
H70H H 0.8032 0.8542 0.2704 0.135 Uiso 1 1 calc R . .
H70I H 0.7472 0.8362 0.2380 0.135 Uiso 1 1 calc R . .
C801 C 0.7055(3) 0.6549(4) 0.3540(2) 0.0370(17) Uani 1 1 d . . .
C802 C 0.7412(3) 0.6850(3) 0.3768(2) 0.0343(17) Uani 1 1 d . A .
C803 C 0.7894(3) 0.7140(5) 0.4064(3) 0.055(2) Uani 1 1 d . . .
C804 C 0.8396(5) 0.6737(7) 0.4024(5) 0.130(5) Uani 1 1 d U A .
H80A H 0.8315 0.6302 0.4120 0.195 Uiso 1 1 calc R . .
H80B H 0.8720 0.6908 0.4220 0.195 Uiso 1 1 calc R . .
H80C H 0.8489 0.6734 0.3705 0.195 Uiso 1 1 calc R . .
C805 C 0.7989(5) 0.7825(6) 0.3920(4) 0.107(4) Uani 1 1 d . A .
H80D H 0.8298 0.8015 0.4123 0.160 Uiso 1 1 calc R . .
H80E H 0.7639 0.8071 0.3939 0.160 Uiso 1 1 calc R . .
H80F H 0.8094 0.7832 0.3604 0.160 Uiso 1 1 calc R . .
C806 C 0.7734(5) 0.7167(6) 0.4558(3) 0.086(4) Uani 1 1 d . A .
H80G H 0.7665 0.6734 0.4666 0.130 Uiso 1 1 calc R . .
H80H H 0.7387 0.7423 0.4570 0.130 Uiso 1 1 calc R . .
H80I H 0.8046 0.7362 0.4754 0.130 Uiso 1 1 calc R . .
C901 C 0.4504(3) 0.7760(3) 0.4266(2) 0.0295(15) Uani 1 1 d . . .
C902 C 0.4325(3) 0.8007(3) 0.4595(2) 0.0383(18) Uani 1 1 d . A .
C903 C 0.4142(4) 0.8274(4) 0.5025(3) 0.062(2) Uani 1 1 d DU . .
C904 C 0.4503(5) 0.7968(5) 0.5426(3) 0.107(4) Uani 1 1 d DU A .
H90A H 0.4421 0.7510 0.5434 0.160 Uiso 1 1 calc R . .
H90B H 0.4411 0.8165 0.5713 0.160 Uiso 1 1 calc R . .
H90C H 0.4908 0.8031 0.5388 0.160 Uiso 1 1 calc R . .
C905 C 0.4241(5) 0.8992(5) 0.5028(3) 0.091(4) Uani 1 1 d DU A .
H90D H 0.4033 0.9183 0.4757 0.137 Uiso 1 1 calc R . .
H90E H 0.4649 0.9079 0.5024 0.137 Uiso 1 1 calc R . .
H90F H 0.4103 0.9177 0.5304 0.137 Uiso 1 1 calc R . .
C906 C 0.3510(4) 0.8125(6) 0.5048(4) 0.105(4) Uani 1 1 d DU A .
H90G H 0.3284 0.8352 0.4802 0.158 Uiso 1 1 calc R . .
H90H H 0.3394 0.8264 0.5345 0.158 Uiso 1 1 calc R . .
H90I H 0.3448 0.7665 0.5013 0.158 Uiso 1 1 calc R . .
C1S C 0.1351(6) 0.7893(7) 0.2686(5) 0.116(5) Uiso 1 1 d D . .
C2S C 0.1487(12) 0.7230(9) 0.2543(10) 0.130(10) Uiso 0.50 1 d PD . .
C3S C 0.1002(11) 0.7555(12) 0.2308(8) 0.140(11) Uiso 0.50 1 d PD . .
N1S N 0.1515(16) 0.6720(11) 0.2351(12) 0.221(16) Uiso 0.50 1 d PD . .
N2S N 0.0697(14) 0.7196(16) 0.2075(11) 0.228(16) Uiso 0.50 1 d PD . .
N10S N 0.4401(9) 0.1207(11) 0.1962(7) 0.231(8) Uiso 1 1 d D . .
C10S C 0.4728(13) 0.1586(16) 0.2162(11) 0.153(13) Uiso 0.50 1 d PD . .
C40S C 0.4598(17) 0.1660(18) 0.1775(16) 0.22(2) Uiso 0.50 1 d PD . .
C20S C 0.4991(13) 0.2088(14) 0.2473(10) 0.151(12) Uiso 0.50 1 d PD . .
C30S C 0.4704(16) 0.2241(15) 0.1501(12) 0.177(15) Uiso 0.50 1 d PD . .

loop_
_atom_site_aniso_label
_atom_site_aniso_U_11
_atom_site_aniso_U_22
_atom_site_aniso_U_33
_atom_site_aniso_U_23
_atom_site_aniso_U_13
_atom_site_aniso_U_12
Ag1 0.0357(3) 0.0343(3) 0.0290(3) 0.0011(2) 0.0034(2) 0.0017(3)
Ag2 0.0289(3) 0.0357(3) 0.0396(3) -0.0065(3) -0.0012(2) -0.0007(3)
Ag3 0.0294(3) 0.0434(3) 0.0358(3) -0.0037(3) 0.0044(2) -0.0004(3)
Ag4 0.0380(3) 0.0412(3) 0.0290(3) 0.0009(2) 0.0018(2) -0.0081(3)
Ag5 0.0289(3) 0.0489(4) 0.0333(3) -0.0036(3) 0.0037(2) -0.0016(3)
Ag6 0.0336(3) 0.0444(4) 0.0427(3) 0.0096(3) 0.0032(2) -0.0004(3)
Ag7 0.0338(3) 0.0368(3) 0.0499(3) 0.0047(3) 0.0153(3) 0.0027(3)
Ag8 0.0343(3) 0.0478(4) 0.0365(3) -0.0108(3) 0.0129(2) -0.0105(3)
Ag9 0.0504(4) 0.0356(3) 0.0266(3) -0.0003(2) 0.0072(2) -0.0067(3)
Ag10 0.0290(3) 0.0405(3) 0.0433(3) -0.0030(3) 0.0057(2) 0.0033(3)
Ag11 0.0294(3) 0.0453(4) 0.0428(3) -0.0096(3) 0.0068(2) 0.0027(3)
Ag12 0.0452(3) 0.0464(4) 0.0286(3) 0.0014(3) 0.0047(2) -0.0157(3)
Ag13 0.0413(3) 0.0401(3) 0.0371(3) 0.0028(3) 0.0043(2) -0.0059(3)
Ag14 0.0336(3) 0.0507(4) 0.0392(3) -0.0082(3) 0.0036(2) 0.0051(3)
Ag15 0.0325(3) 0.0504(4) 0.0349(3) 0.0066(3) 0.0021(2) 0.0079(3)
Ag16 0.0400(3) 0.0428(3) 0.0338(3) -0.0079(3) 0.0031(2) 0.0090(3)
Ag17 0.0562(4) 0.0358(3) 0.0358(3) 0.0008(3) 0.0138(3) 0.0041(3)
Ag18 0.0246(3) 0.0398(3) 0.0510(3) -0.0071(3) 0.0062(2) -0.0024(3)
Ag19 0.0347(3) 0.0364(3) 0.0500(3) -0.0118(3) -0.0057(3) 0.0046(3)
Ag20 0.0406(3) 0.0405(4) 0.0565(4) 0.0038(3) -0.0001(3) -0.0084(3)
Ag21 0.0548(4) 0.0286(3) 0.0504(3) -0.0079(3) 0.0154(3) -0.0029(3)
Ag22 0.0682(4) 0.0411(4) 0.0512(4) 0.0005(3) 0.0157(3) 0.0099(3)
Ag23 0.0523(4) 0.0492(4) 0.0593(4) -0.0178(3) -0.0188(3) 0.0123(3)
Ag24 0.0396(4) 0.1023(6) 0.0528(4) -0.0226(4) -0.0112(3) -0.0020(4)
C1 0.020(3) 0.024(4) 0.029(3) 0.002(3) 0.005(3) 0.005(3)
C2 0.018(3) 0.025(4) 0.031(3) 0.002(3) 0.002(3) 0.010(3)
C3 0.016(3) 0.029(4) 0.027(3) 0.001(3) 0.002(3) 0.007(3)
C4 0.021(3) 0.027(4) 0.024(3) 0.001(3) 0.002(3) 0.007(3)
O1 0.028(2) 0.036(3) 0.028(2) 0.002(2) 0.011(2) 0.000(2)
O2 0.031(3) 0.038(3) 0.023(2) -0.003(2) 0.0021(19) -0.011(2)
O3 0.024(2) 0.037(3) 0.025(2) 0.003(2) 0.0034(19) -0.004(2)
O4 0.041(3) 0.032(3) 0.023(2) -0.003(2) 0.002(2) -0.001(2)
C5 0.026(4) 0.019(3) 0.029(4) 0.003(3) 0.001(3) 0.002(3)
C6 0.021(3) 0.027(4) 0.027(3) -0.008(3) 0.002(3) 0.009(3)
C7 0.023(3) 0.016(3) 0.037(4) -0.001(3) 0.009(3) 0.007(3)
C8 0.021(3) 0.022(4) 0.033(4) -0.004(3) 0.002(3) 0.008(3)
O5 0.032(3) 0.026(3) 0.026(2) -0.003(2) -0.0013(19) 0.001(2)
O6 0.029(3) 0.031(3) 0.034(2) -0.007(2) 0.004(2) -0.009(2)
O7 0.028(2) 0.036(3) 0.024(2) -0.001(2) 0.0091(19) -0.001(2)
O8 0.034(3) 0.027(3) 0.038(3) 0.000(2) 0.000(2) -0.005(2)
C11 0.070(6) 0.042(5) 0.031(4) 0.003(3) -0.003(4) -0.007(4)
C12 0.091(6) 0.069(5) 0.041(4) -0.004(4) -0.001(4) -0.017(5)
O11 0.050(4) 0.066(4) 0.046(3) -0.014(3) -0.006(3) 0.002(3)
O12 0.049(4) 0.109(6) 0.046(3) -0.023(4) 0.007(3) -0.016(4)
F11 0.128(10) 0.144(12) 0.057(7) -0.022(7) -0.041(7) 0.017(9)
F12 0.146(11) 0.124(11) 0.052(7) -0.015(7) 0.046(7) -0.055(9)
F13 0.159(12) 0.047(6) 0.052(6) -0.010(5) 0.000(9) -0.031(8)
F14 0.140(15) 0.082(11) 0.026(7) 0.015(7) -0.002(9) -0.024(11)
F15 0.125(14) 0.084(13) 0.057(11) -0.018(10) 0.007(11) -0.047(11)
F16 0.110(13) 0.111(14) 0.068(11) -0.039(10) -0.008(10) 0.014(12)
C21 0.062(6) 0.084(7) 0.061(5) -0.001(5) 0.031(5) -0.029(5)
C22 0.090(6) 0.127(8) 0.093(6) 0.007(6) 0.041(5) -0.033(6)
O21 0.065(4) 0.113(6) 0.054(4) 0.010(4) 0.003(3) -0.046(4)
O22 0.057(4) 0.070(5) 0.061(4) 0.017(3) 0.008(3) -0.017(4)
F21 0.066(8) 0.218(16) 0.130(10) 0.035(12) 0.017(7) -0.082(10)
F22 0.139(11) 0.124(10) 0.092(8) 0.018(8) 0.054(8) -0.061(9)
F23 0.149(12) 0.136(12) 0.120(11) -0.035(9) 0.092(9) -0.039(10)
F24 0.104(15) 0.137(16) 0.172(16) 0.031(15) 0.055(13) -0.049(12)
F25 0.123(13) 0.187(18) 0.079(11) 0.052(13) 0.051(10) -0.012(16)
F26 0.075(11) 0.156(16) 0.119(13) 0.030(13) 0.054(10) -0.019(12)
C31 0.127(6) 0.058(5) 0.032(4) -0.012(4) 0.009(4) -0.020(5)
C32 0.049(6) 0.092(9) 0.074(7) -0.033(6) 0.004(5) 0.002(6)
O31 0.139(6) 0.065(4) 0.045(3) -0.009(3) 0.014(4) -0.003(4)
O32 0.167(7) 0.078(5) 0.051(4) -0.014(4) 0.022(4) -0.033(5)
F31 0.135(7) 0.139(8) 0.130(6) -0.046(6) 0.020(5) 0.055(6)
F32 0.145(8) 0.306(15) 0.227(10) -0.161(10) 0.128(8) -0.144(9)
F33 0.160(7) 0.160(8) 0.048(3) -0.023(4) 0.017(4) 0.028(6)
C41 0.057(6) 0.046(5) 0.045(5) 0.005(4) 0.012(4) -0.011(4)
C42 0.091(7) 0.061(6) 0.089(6) 0.002(5) 0.043(6) -0.026(6)
O41 0.072(4) 0.051(4) 0.055(3) -0.002(3) 0.026(3) -0.016(3)
O42 0.087(5) 0.047(4) 0.106(5) -0.005(4) 0.058(4) -0.019(4)
F41 0.075(8) 0.101(10) 0.136(11) 0.001(8) 0.016(7) -0.036(7)
F42 0.153(13) 0.107(12) 0.075(7) 0.031(7) 0.043(8) -0.058(10)
F43 0.124(11) 0.058(7) 0.135(11) -0.010(8) 0.063(9) -0.038(7)
F44 0.106(14) 0.087(14) 0.108(14) -0.001(11) 0.072(11) -0.020(11)
F45 0.127(14) 0.061(11) 0.124(14) 0.051(11) 0.042(12) -0.009(10)
F46 0.118(15) 0.111(16) 0.117(14) -0.008(12) 0.007(12) -0.077(12)
C51 0.045(5) 0.045(5) 0.029(4) -0.002(3) 0.007(3) 0.001(4)
C52 0.053(5) 0.045(5) 0.036(4) -0.004(4) 0.005(4) 0.002(4)
C53 0.109(7) 0.084(7) 0.029(4) 0.017(4) 0.004(4) 0.020(6)
C56 0.128(11) 0.087(9) 0.054(7) 0.039(7) 0.004(8) 0.012(9)
C54 0.121(11) 0.137(12) 0.041(7) 0.016(8) 0.023(8) 0.048(10)
C55 0.103(10) 0.099(10) 0.039(7) 0.014(8) -0.018(7) 0.034(9)
C57 0.135(13) 0.107(13) 0.051(11) 0.027(11) -0.003(11) 0.013(12)
C58 0.120(15) 0.107(15) 0.026(10) 0.008(12) 0.013(12) 0.011(14)
C59 0.129(13) 0.104(13) 0.048(10) 0.030(11) -0.001(11) 0.033(12)
C61 0.021(4) 0.044(5) 0.046(4) 0.000(4) 0.003(3) -0.003(3)
C62 0.044(5) 0.044(5) 0.048(5) 0.005(4) -0.003(4) -0.006(4)
C63 0.109(9) 0.123(9) 0.058(6) -0.017(6) -0.041(6) -0.012(7)
C64 0.147(11) 0.198(14) 0.061(7) -0.054(8) 0.000(7) -0.030(11)
C65 0.191(13) 0.144(12) 0.107(9) -0.023(9) -0.056(9) -0.078(11)
C66 0.209(14) 0.167(14) 0.098(9) -0.024(9) -0.086(9) 0.049(12)
C71 0.029(4) 0.038(4) 0.034(4) 0.001(3) 0.010(3) 0.008(3)
C72 0.040(4) 0.036(4) 0.025(3) 0.002(3) -0.002(3) -0.002(4)
C73 0.044(4) 0.056(5) 0.057(4) -0.017(4) 0.019(4) 0.020(4)
C74 0.102(11) 0.095(11) 0.061(8) 0.004(8) 0.049(8) 0.041(9)
C75 0.069(9) 0.067(9) 0.080(9) -0.029(8) 0.012(7) 0.025(7)
C76 0.049(8) 0.093(11) 0.117(11) -0.027(10) 0.023(8) 0.013(8)
C77 0.037(9) 0.050(9) 0.038(8) -0.010(7) 0.012(7) 0.010(8)
C78 0.053(9) 0.056(10) 0.053(9) -0.015(8) 0.012(8) 0.008(8)
C79 0.058(10) 0.065(10) 0.067(10) -0.001(8) 0.007(8) 0.015(8)
C81 0.035(4) 0.040(4) 0.026(4) -0.006(3) 0.002(3) -0.007(3)
C82 0.028(4) 0.035(4) 0.039(4) -0.006(3) 0.006(3) -0.006(3)
C83 0.059(5) 0.055(5) 0.024(4) -0.009(4) 0.006(4) -0.011(4)
C84 0.085(7) 0.088(8) 0.030(4) -0.001(5) -0.010(4) -0.001(6)
C85 0.130(10) 0.083(8) 0.043(5) -0.033(5) 0.008(6) -0.038(7)
C86 0.082(7) 0.078(7) 0.043(5) -0.011(5) 0.026(5) -0.002(6)
C91 0.027(4) 0.046(5) 0.041(4) -0.010(4) 0.004(3) 0.009(4)
C92 0.027(4) 0.054(5) 0.035(4) -0.003(4) 0.007(3) 0.010(4)
C93 0.064(5) 0.051(5) 0.046(4) -0.021(4) 0.002(4) -0.006(4)
C94 0.123(9) 0.053(7) 0.117(9) -0.022(6) -0.035(7) 0.010(7)
C95 0.166(8) 0.117(8) 0.094(7) -0.032(6) 0.006(7) -0.021(7)
C96 0.060(7) 0.092(8) 0.162(10) -0.053(8) -0.014(7) -0.014(6)
C101 0.031(4) 0.042(5) 0.049(4) -0.003(4) 0.011(3) 0.008(4)
C102 0.046(5) 0.029(4) 0.050(5) -0.002(4) 0.008(4) 0.007(4)
C103 0.028(4) 0.044(5) 0.101(7) 0.000(5) 0.022(4) 0.001(4)
C104 0.041(5) 0.067(7) 0.120(9) 0.007(7) 0.002(5) 0.011(5)
C105 0.049(7) 0.068(8) 0.246(17) -0.037(10) 0.035(8) -0.013(6)
C106 0.087(9) 0.162(14) 0.100(9) 0.042(9) 0.061(7) 0.030(9)
C111 0.028(4) 0.042(5) 0.040(4) -0.006(4) -0.004(3) -0.002(4)
C112 0.034(4) 0.041(5) 0.030(4) -0.005(3) 0.001(3) 0.007(4)
C113 0.064(6) 0.046(5) 0.065(6) -0.033(5) -0.017(5) 0.005(5)
C114 0.153(12) 0.078(8) 0.059(6) -0.037(6) 0.028(7) -0.015(8)
C115 0.131(11) 0.148(13) 0.169(13) -0.111(12) -0.106(11) 0.063(10)
C116 0.088(8) 0.070(8) 0.122(9) -0.053(7) 0.022(7) -0.032(7)
C121 0.023(4) 0.030(4) 0.044(4) -0.001(3) 0.003(3) 0.003(3)
C122 0.023(4) 0.038(4) 0.044(4) 0.001(4) 0.005(3) 0.001(3)
C123 0.054(5) 0.062(6) 0.041(4) -0.024(4) 0.014(4) -0.021(5)
C124 0.125(10) 0.103(10) 0.046(6) -0.003(6) -0.026(6) -0.007(8)
C125 0.126(11) 0.125(11) 0.073(7) -0.047(7) 0.016(7) 0.044(9)
C126 0.161(13) 0.158(14) 0.085(8) -0.074(9) 0.047(8) -0.121(11)
C201 0.031(4) 0.042(5) 0.035(4) 0.002(3) 0.010(3) -0.008(4)
C202 0.032(4) 0.047(5) 0.036(4) -0.001(4) 0.005(3) -0.006(4)
C203 0.037(5) 0.094(8) 0.047(5) 0.010(5) 0.018(4) -0.020(5)
C204 0.060(7) 0.175(14) 0.091(8) -0.017(9) 0.032(6) -0.051(8)
C205 0.148(13) 0.24(2) 0.101(9) -0.081(11) 0.101(9) -0.106(13)
C206 0.136(13) 0.169(16) 0.241(18) 0.160(15) 0.116(13) 0.053(12)
C301 0.036(4) 0.041(4) 0.030(4) 0.003(3) 0.003(3) 0.000(4)
C302 0.029(4) 0.044(5) 0.033(4) 0.001(3) 0.001(3) -0.001(3)
C303 0.045(5) 0.084(7) 0.036(4) 0.018(4) 0.018(4) -0.005(5)
C304 0.087(8) 0.147(12) 0.072(7) 0.025(7) 0.056(6) 0.025(8)
C305 0.135(11) 0.095(10) 0.094(8) 0.027(7) 0.043(8) -0.035(9)
C306 0.087(8) 0.174(13) 0.024(4) 0.022(6) 0.006(5) -0.004(8)
C401 0.034(4) 0.028(4) 0.036(4) 0.001(3) 0.003(3) 0.003(3)
C402 0.033(4) 0.035(4) 0.028(4) 0.002(3) 0.002(3) 0.008(4)
C403 0.049(5) 0.039(4) 0.061(5) -0.006(4) 0.011(4) -0.015(4)
C404 0.080(7) 0.048(6) 0.164(10) -0.032(7) 0.007(7) -0.003(6)
C405 0.056(6) 0.071(7) 0.143(9) -0.014(7) -0.036(6) -0.016(6)
C406 0.172(11) 0.100(9) 0.092(8) -0.006(7) 0.050(8) -0.087(8)
C501 0.027(4) 0.034(4) 0.033(4) 0.001(3) 0.003(3) -0.005(3)
C502 0.032(4) 0.028(4) 0.037(4) -0.003(3) 0.000(3) 0.003(3)
C503 0.065(5) 0.056(5) 0.043(4) 0.007(4) 0.027(4) -0.003(4)
C504 0.098(10) 0.071(9) 0.042(7) 0.017(6) 0.013(7) -0.013(8)
C505 0.077(9) 0.101(11) 0.063(8) 0.009(8) 0.023(7) -0.042(9)
C506 0.096(10) 0.066(9) 0.044(7) -0.010(7) 0.031(7) -0.004(8)
C507 0.076(15) 0.076(16) 0.035(11) 0.008(12) 0.034(11) 0.005(14)
C508 0.070(15) 0.059(15) 0.069(14) 0.022(13) 0.027(13) -0.005(14)
C509 0.076(16) 0.081(17) 0.051(14) -0.003(14) 0.008(13) -0.006(15)
C601 0.036(4) 0.039(4) 0.031(4) 0.002(3) -0.001(3) -0.011(4)
C602 0.039(4) 0.044(5) 0.026(3) -0.005(3) 0.005(3) -0.016(4)
C603 0.045(5) 0.091(8) 0.053(5) 0.009(5) 0.014(4) -0.031(5)
C604 0.116(8) 0.127(9) 0.159(9) 0.048(8) 0.050(7) -0.025(7)
C605 0.070(8) 0.224(18) 0.098(9) -0.001(10) 0.009(7) -0.092(10)
C606 0.102(10) 0.23(2) 0.090(9) -0.056(10) 0.060(8) -0.051(11)
C701 0.030(4) 0.032(4) 0.034(4) -0.007(3) 0.007(3) -0.008(3)
C702 0.031(4) 0.028(4) 0.037(4) -0.003(3) -0.001(3) -0.005(3)
C703 0.024(4) 0.060(6) 0.073(6) -0.021(5) 0.006(4) -0.009(4)
C704 0.040(5) 0.054(6) 0.072(6) -0.019(5) -0.008(4) -0.006(4)
C705 0.046(5) 0.108(9) 0.068(6) -0.018(6) 0.027(5) -0.038(6)
C706 0.033(5) 0.084(8) 0.146(10) -0.060(8) -0.027(6) 0.021(5)
C801 0.033(4) 0.032(4) 0.046(4) 0.001(4) 0.001(3) 0.001(4)
C802 0.032(4) 0.028(4) 0.043(4) -0.002(3) 0.003(3) 0.005(3)
C803 0.035(5) 0.062(6) 0.064(6) -0.006(5) -0.019(4) -0.008(4)
C804 0.075(7) 0.146(9) 0.162(9) -0.042(8) -0.025(7) 0.023(7)
C805 0.107(10) 0.087(9) 0.122(10) -0.008(8) -0.013(8) -0.058(8)
C806 0.104(9) 0.102(9) 0.047(5) -0.009(6) -0.032(6) -0.020(7)
C901 0.027(4) 0.033(4) 0.029(3) -0.006(3) 0.003(3) 0.002(3)
C902 0.044(5) 0.025(4) 0.045(4) -0.006(3) 0.001(4) 0.007(3)
C903 0.092(6) 0.055(5) 0.041(4) -0.020(4) 0.013(4) 0.019(5)
C904 0.177(11) 0.102(9) 0.039(5) -0.031(6) -0.003(6) 0.038(8)
C905 0.142(10) 0.070(7) 0.065(6) -0.031(6) 0.025(6) 0.010(7)
C906 0.112(9) 0.122(10) 0.093(7) -0.038(7) 0.062(7) 0.004(8)

loop_
_atom_type_symbol
_atom_type_description
_atom_type_scat_dispersion_real
_atom_type_scat_dispersion_imag
_atom_type_scat_source
C C 0.0033 0.0016 'International Tables Vol C Tables 4.2.6.8 and 6.1.1.4'
H H 0.0000 0.0000 'International Tables Vol C Tables 4.2.6.8 and 6.1.1.4'
N N 0.0061 0.0033 'International Tables Vol C Tables 4.2.6.8 and 6.1.1.4'
O O 0.0106 0.0060 'International Tables Vol C Tables 4.2.6.8 and 6.1.1.4'
F F 0.0171 0.0103 'International Tables Vol C Tables 4.2.6.8 and 6.1.1.4'
Ag Ag -0.8971 1.1015 'International Tables Vol C Tables 4.2.6.8 and 6.1.1.4'

loop_
_geom_angle_atom_site_label_1
_geom_angle_atom_site_label_2
_geom_angle_atom_site_label_3
_geom_angle
_geom_angle_site_symmetry_1
_geom_angle_site_symmetry_3
C121 Ag1 C51 163.3(3) . .
C121 Ag1 O41 92.4(2) . .
C51 Ag1 O41 102.9(2) . .
C121 Ag1 Ag6 118.80(19) . .
C51 Ag1 Ag6 48.1(2) . .
O41 Ag1 Ag6 146.90(13) . .
C121 Ag1 Ag7 47.66(19) . .
C51 Ag1 Ag7 118.1(2) . .
O41 Ag1 Ag7 138.78(13) . .
Ag6 Ag1 Ag7 71.14(2) . .
C121 Ag1 Ag18 47.02(18) . .
C51 Ag1 Ag18 147.8(2) . .
O41 Ag1 Ag18 62.10(14) . .
Ag6 Ag1 Ag18 131.38(2) . .
Ag7 Ag1 Ag18 79.77(2) . .
C121 Ag1 Ag17 145.96(18) . .
C51 Ag1 Ag17 47.2(2) . .
O41 Ag1 Ag17 76.07(14) . .
Ag6 Ag1 Ag17 71.74(2) . .
Ag7 Ag1 Ag17 129.15(2) . .
Ag18 Ag1 Ag17 100.55(2) . .
C401 Ag2 C801 165.6(3) . .
C401 Ag2 O12 110.5(2) . .
C801 Ag2 O12 83.9(2) . .
C401 Ag2 Ag14 119.04(18) . .
C801 Ag2 Ag14 46.9(2) . .
O12 Ag2 Ag14 128.52(16) . .
C401 Ag2 Ag16 49.18(18) . .
C801 Ag2 Ag16 117.0(2) . .
O12 Ag2 Ag16 153.62(14) . .
Ag14 Ag2 Ag16 70.02(2) . .
C401 Ag2 Ag10 47.72(19) . .
C801 Ag2 Ag10 140.1(2) . .
O12 Ag2 Ag10 76.73(14) . .
Ag14 Ag2 Ag10 128.63(2) . .
Ag16 Ag2 Ag10 76.88(2) . .
C401 Ag2 Ag19 140.88(19) . .
C801 Ag2 Ag19 46.3(2) . .
O12 Ag2 Ag19 58.15(17) . .
Ag14 Ag2 Ag19 74.27(2) . .
Ag16 Ag2 Ag19 123.84(2) . .
Ag10 Ag2 Ag19 94.24(2) . .
C901 Ag3 C111 151.7(3) . .
C901 Ag3 O4 100.7(2) . .
C111 Ag3 O4 96.6(2) . .
C901 Ag3 Ag21 45.65(18) . .
C111 Ag3 Ag21 154.5(2) . .
O4 Ag3 Ag21 94.37(11) . .
C901 Ag3 Ag19 149.82(19) . .
C111 Ag3 Ag19 45.3(2) . .
O4 Ag3 Ag19 98.86(10) . .
Ag21 Ag3 Ag19 110.19(2) . .
C901 Ag3 Ag13 151.00(18) . .
C111 Ag3 Ag13 43.21(19) . .
O4 Ag3 Ag13 53.88(10) . .
Ag21 Ag3 Ag13 137.77(2) . .
Ag19 Ag3 Ag13 57.733(19) . .
C501 Ag4 C601 143.7(3) . .
C501 Ag4 O6 126.0(2) . .
C601 Ag4 O6 89.6(2) . .
C501 Ag4 C602 116.1(2) . .
C601 Ag4 C602 27.7(2) . .
O6 Ag4 C602 116.13(18) . .
C501 Ag4 Ag10 48.43(18) . .
C601 Ag4 Ag10 159.66(19) . .
O6 Ag4 Ag10 78.20(10) . .
C602 Ag4 Ag10 152.64(17) . .
C501 Ag4 Ag21 43.95(19) . .
C601 Ag4 Ag21 141.28(19) . .
O6 Ag4 Ag21 105.67(10) . .
C602 Ag4 Ag21 130.28(16) . .
Ag10 Ag4 Ag21 58.717(18) . .
C501 Ag4 Ag20 130.09(19) . .
C601 Ag4 Ag20 41.46(19) . .
O6 Ag4 Ag20 92.96(11) . .
C602 Ag4 Ag20 52.96(17) . .
Ag10 Ag4 Ag20 153.74(3) . .
Ag21 Ag4 Ag20 101.29(2) . .
C61 Ag5 C71 156.9(3) . .
C61 Ag5 O21 104.2(3) . .
C71 Ag5 O21 95.2(2) . .
C61 Ag5 Ag7 116.1(2) . .
C71 Ag5 Ag7 46.95(18) . .
O21 Ag5 Ag7 139.43(15) . .
C61 Ag5 Ag15 147.5(2) . .
C71 Ag5 Ag15 47.25(18) . .
O21 Ag5 Ag15 81.31(15) . .
Ag7 Ag5 Ag15 62.632(19) . .
C61 Ag5 Ag6 46.6(2) . .
C71 Ag5 Ag6 113.40(18) . .
O21 Ag5 Ag6 150.84(16) . .
Ag7 Ag5 Ag6 69.57(2) . .
Ag15 Ag5 Ag6 122.03(2) . .
C61 Ag5 Ag20 45.9(2) . .
C71 Ag5 Ag20 151.56(18) . .
O21 Ag5 Ag20 83.37(19) . .
Ag7 Ag5 Ag20 121.80(2) . .
Ag15 Ag5 Ag20 104.80(2) . .
Ag6 Ag5 Ag20 74.23(2) . .
C51 Ag6 C61 157.6(3) . .
C51 Ag6 C62 130.4(3) . .
C61 Ag6 C62 27.7(2) . .
C51 Ag6 Ag1 48.4(2) . .
C61 Ag6 Ag1 153.62(19) . .
C62 Ag6 Ag1 178.71(17) . .
C51 Ag6 Ag5 155.7(2) . .
C61 Ag6 Ag5 43.87(19) . .
C62 Ag6 Ag5 71.35(17) . .
Ag1 Ag6 Ag5 109.91(2) . .
C71 Ag7 C121 154.4(3) . .
C71 Ag7 C122 130.0(3) . .
C121 Ag7 C122 27.3(2) . .
C71 Ag7 Ag5 48.3(2) . .
C121 Ag7 Ag5 154.27(18) . .
C122 Ag7 Ag5 178.25(16) . .
C71 Ag7 Ag1 151.08(18) . .
C121 Ag7 Ag1 44.89(18) . .
C122 Ag7 Ag1 72.18(16) . .
Ag5 Ag7 Ag1 109.39(2) . .
C71 Ag7 Ag15 46.14(19) . .
C121 Ag7 Ag15 138.96(17) . .
C122 Ag7 Ag15 118.61(16) . .
Ag5 Ag7 Ag15 60.523(19) . .
Ag1 Ag7 Ag15 147.51(3) . .
C201 Ag8 C701 140.1(3) . .
C201 Ag8 O3 120.2(2) . .
C701 Ag8 O3 93.29(19) . .
C201 Ag8 O8 116.1(2) . .
C701 Ag8 O8 86.7(2) . .
O3 Ag8 O8 83.52(14) . .
C201 Ag8 C702 116.6(2) . .
C701 Ag8 C702 27.7(2) . .
O3 Ag8 C702 120.72(19) . .
O8 Ag8 C702 86.37(18) . .
C201 Ag8 Ag24 47.04(18) . .
C701 Ag8 Ag24 156.13(18) . .
O3 Ag8 Ag24 73.22(9) . .
O8 Ag8 Ag24 110.53(10) . .
C702 Ag8 Ag24 160.08(16) . .
C201 Ag8 Ag22 45.7(2) . .
C701 Ag8 Ag22 145.59(18) . .
O3 Ag8 Ag22 109.25(11) . .
O8 Ag8 Ag22 71.01(11) . .
C702 Ag8 Ag22 121.88(16) . .
Ag24 Ag8 Ag22 58.20(2) . .
C201 Ag8 Ag18 150.9(2) . .
C701 Ag8 Ag18 38.05(17) . .
O3 Ag8 Ag18 56.81(10) . .
O8 Ag8 Ag18 92.87(11) . .
C702 Ag8 Ag18 65.65(16) . .
Ag24 Ag8 Ag18 121.68(3) . .
Ag22 Ag8 Ag18 160.66(3) . .
C301 Ag9 C81 139.4(2) . .
C301 Ag9 O2 129.5(2) . .
C81 Ag9 O2 89.1(2) . .
C301 Ag9 C82 111.4(2) . .
C81 Ag9 C82 28.5(2) . .
O2 Ag9 C82 113.75(19) . .
C301 Ag9 Ag17 50.1(2) . .
C81 Ag9 Ag17 161.18(17) . .
O2 Ag9 Ag17 79.38(11) . .
C82 Ag9 Ag17 148.85(16) . .
C301 Ag9 Ag24 41.91(18) . .
C81 Ag9 Ag24 139.61(17) . .
O2 Ag9 Ag24 115.18(11) . .
C82 Ag9 Ag24 127.82(15) . .
Ag17 Ag9 Ag24 59.21(2) . .
C301 Ag9 Ag23 130.9(2) . .
C81 Ag9 Ag23 40.86(17) . .
O2 Ag9 Ag23 93.02(11) . .
C82 Ag9 Ag23 57.30(16) . .
Ag17 Ag9 Ag23 153.38(3) . .
Ag24 Ag9 Ag23 102.99(2) . .
C501 Ag10 C401 147.3(3) . .
C501 Ag10 O11 94.8(2) . .
C401 Ag10 O11 112.6(2) . .
C501 Ag10 C402 120.1(2) . .
C401 Ag10 C402 27.9(2) . .
O11 Ag10 C402 127.0(2) . .
C501 Ag10 Ag4 45.10(17) . .
C401 Ag10 Ag4 115.22(17) . .
O11 Ag10 Ag4 131.34(14) . .
C402 Ag10 Ag4 100.22(15) . .
C501 Ag10 Ag21 46.87(18) . .
C401 Ag10 Ag21 160.58(18) . .
O11 Ag10 Ag21 68.05(14) . .
C402 Ag10 Ag21 163.86(15) . .
Ag4 Ag10 Ag21 63.940(19) . .
C501 Ag10 Ag2 166.84(18) . .
C401 Ag10 Ag2 42.96(19) . .
O11 Ag10 Ag2 82.50(14) . .
C402 Ag10 Ag2 70.84(17) . .
Ag4 Ag10 Ag2 129.43(2) . .
Ag21 Ag10 Ag2 120.90(2) . .
C101 Ag11 C91 162.8(3) . .
C101 Ag11 O32 100.8(3) . .
C91 Ag11 O32 93.1(3) . .
C101 Ag11 Ag16 117.4(2) . .
C91 Ag11 Ag16 48.32(19) . .
O32 Ag11 Ag16 141.35(19) . .
C101 Ag11 Ag14 47.76(19) . .
C91 Ag11 Ag14 118.85(19) . .
O32 Ag11 Ag14 148.08(19) . .
Ag16 Ag11 Ag14 70.56(2) . .
C101 Ag11 Ag23 147.2(2) . .
C91 Ag11 Ag23 46.68(19) . .
O32 Ag11 Ag23 75.5(2) . .
Ag16 Ag11 Ag23 75.03(2) . .
Ag14 Ag11 Ag23 126.05(2) . .
C101 Ag11 Ag22 45.2(2) . .
C91 Ag11 Ag22 149.13(19) . .
O32 Ag11 Ag22 80.53(19) . .
Ag16 Ag11 Ag22 130.34(2) . .
Ag14 Ag11 Ag22 72.22(2) . .
Ag23 Ag11 Ag22 102.77(2) . .
C81 Ag12 C601 167.9(3) . .
C81 Ag12 Ag23 48.05(19) . .
C601 Ag12 Ag23 139.9(2) . .
C81 Ag12 Ag20 133.4(2) . .
C601 Ag12 Ag20 47.8(2) . .
Ag23 Ag12 Ag20 146.91(3) . .
C111 Ag13 C701 157.5(3) . .
C111 Ag13 C702 138.6(2) . .
C701 Ag13 C702 26.9(2) . .
C111 Ag13 Ag19 45.4(2) . .
C701 Ag13 Ag19 146.49(18) . .
C702 Ag13 Ag19 124.35(15) . .
C111 Ag13 Ag18 139.50(19) . .
C701 Ag13 Ag18 42.97(18) . .
C702 Ag13 Ag18 69.72(15) . .
Ag19 Ag13 Ag18 155.21(3) . .
C111 Ag13 Ag3 43.26(18) . .
C701 Ag13 Ag3 150.69(18) . .
C702 Ag13 Ag3 177.52(15) . .
Ag19 Ag13 Ag3 58.018(18) . .
Ag18 Ag13 Ag3 107.82(2) . .
C801 Ag14 C101 154.8(3) . .
C801 Ag14 Ag2 47.9(2) . .
C101 Ag14 Ag2 154.8(2) . .
C801 Ag14 Ag11 157.4(2) . .
C101 Ag14 Ag11 47.1(2) . .
Ag2 Ag14 Ag11 109.49(3) . .
C801 Ag14 Ag16 103.3(2) . .
C101 Ag14 Ag16 100.5(2) . .
Ag2 Ag14 Ag16 55.402(17) . .
Ag11 Ag14 Ag16 54.090(18) . .
C71 Ag15 C901 153.8(3) . .
C71 Ag15 O22 97.6(2) . .
C901 Ag15 O22 99.8(2) . .
C71 Ag15 C902 133.5(2) . .
C901 Ag15 C902 26.7(2) . .
O22 Ag15 C902 92.7(2) . .
C71 Ag15 Ag21 159.94(18) . .
C901 Ag15 Ag21 45.26(17) . .
O22 Ag15 Ag21 76.70(16) . .
C902 Ag15 Ag21 66.48(15) . .
C71 Ag15 Ag5 46.05(18) . .
C901 Ag15 Ag5 157.57(17) . .
O22 Ag15 Ag5 79.18(14) . .
C902 Ag15 Ag5 171.33(17) . .
Ag21 Ag15 Ag5 113.95(3) . .
C71 Ag15 Ag7 43.77(17) . .
C901 Ag15 Ag7 125.41(17) . .
O22 Ag15 Ag7 134.34(15) . .
C902 Ag15 Ag7 130.22(16) . .
Ag21 Ag15 Ag7 129.56(2) . .
Ag5 Ag15 Ag7 56.845(18) . .
C91 Ag16 C401 154.8(3) . .
C91 Ag16 C402 128.9(3) . .
C401 Ag16 C402 26.1(2) . .
C91 Ag16 Ag11 48.8(2) . .
C401 Ag16 Ag11 155.75(19) . .
C402 Ag16 Ag11 175.53(15) . .
C91 Ag16 Ag2 158.7(2) . .
C401 Ag16 Ag2 46.13(19) . .
C402 Ag16 Ag2 72.18(15) . .
Ag11 Ag16 Ag2 109.92(3) . .
C91 Ag16 Ag14 104.1(2) . .
C401 Ag16 Ag14 100.59(19) . .
C402 Ag16 Ag14 126.60(15) . .
Ag11 Ag16 Ag14 55.345(18) . .
Ag2 Ag16 Ag14 54.577(18) . .
C301 Ag17 C51 147.5(3) . .
C301 Ag17 O42 96.5(2) . .
C51 Ag17 O42 103.5(3) . .
C301 Ag17 O3 109.0(2) . .
C51 Ag17 O3 99.0(2) . .
O42 Ag17 O3 82.5(2) . .
C301 Ag17 C52 126.3(2) . .
C51 Ag17 C52 27.6(2) . .
O42 Ag17 C52 95.0(3) . .
O3 Ag17 C52 124.52(19) . .
C301 Ag17 Ag9 47.52(19) . .
C51 Ag17 Ag9 122.03(19) . .
O42 Ag17 Ag9 134.10(17) . .
O3 Ag17 Ag9 84.67(11) . .
C52 Ag17 Ag9 127.91(18) . .
C301 Ag17 Ag24 46.30(18) . .
C51 Ag17 Ag24 166.12(18) . .
O42 Ag17 Ag24 66.97(17) . .
O3 Ag17 Ag24 70.44(10) . .
C52 Ag17 Ag24 156.22(17) . .
Ag9 Ag17 Ag24 67.19(2) . .
C301 Ag17 Ag1 169.84(17) . .
C51 Ag17 Ag1 42.16(18) . .
O42 Ag17 Ag1 80.65(16) . .
O3 Ag17 Ag1 61.07(10) . .
C52 Ag17 Ag1 63.85(16) . .
Ag9 Ag17 Ag1 129.02(2) . .
Ag24 Ag17 Ag1 124.31(3) . .
C701 Ag18 C121 171.5(3) . .
C701 Ag18 C122 143.1(2) . .
C121 Ag18 C122 28.4(2) . .
C701 Ag18 Ag1 144.63(18) . .
C121 Ag18 Ag1 43.85(18) . .
C122 Ag18 Ag1 72.23(16) . .
C701 Ag18 Ag13 47.01(19) . .
C121 Ag18 Ag13 128.11(18) . .
C122 Ag18 Ag13 111.12(16) . .
Ag1 Ag18 Ag13 138.28(3) . .
C701 Ag18 Ag8 44.09(18) . .
C121 Ag18 Ag8 143.68(18) . .
C122 Ag18 Ag8 167.77(17) . .
Ag1 Ag18 Ag8 101.58(2) . .
Ag13 Ag18 Ag8 66.148(19) . .
C111 Ag19 C801 157.4(3) . .
C111 Ag19 C802 129.5(2) . .
C801 Ag19 C802 28.9(2) . .
C111 Ag19 Ag13 46.89(19) . .
C801 Ag19 Ag13 127.78(18) . .
C802 Ag19 Ag13 122.59(17) . .
C111 Ag19 Ag3 46.77(19) . .
C801 Ag19 Ag3 155.88(19) . .
C802 Ag19 Ag3 168.72(16) . .
Ag13 Ag19 Ag3 64.248(19) . .
C111 Ag19 Ag2 158.5(2) . .
C801 Ag19 Ag2 42.61(19) . .
C802 Ag19 Ag2 67.19(17) . .
Ag13 Ag19 Ag2 141.37(2) . .
Ag3 Ag19 Ag2 113.89(2) . .
C601 Ag20 C61 164.7(3) . .
C601 Ag20 C62 137.5(2) . .
C61 Ag20 C62 27.8(2) . .
C601 Ag20 Ag12 44.34(18) . .
C61 Ag20 Ag12 131.48(19) . .
C62 Ag20 Ag12 110.60(18) . .
C601 Ag20 Ag5 150.51(17) . .
C61 Ag20 Ag5 42.47(19) . .
C62 Ag20 Ag5 70.14(18) . .
Ag12 Ag20 Ag5 150.80(3) . .
C601 Ag20 Ag4 43.72(17) . .
C61 Ag20 Ag4 151.52(19) . .
C62 Ag20 Ag4 173.26(18) . .
Ag12 Ag20 Ag4 65.428(19) . .
Ag5 Ag20 Ag4 110.43(2) . .
C901 Ag21 C501 159.0(2) . .
C901 Ag21 C502 131.2(2) . .
C501 Ag21 C502 27.8(2) . .
C901 Ag21 Ag3 46.03(18) . .
C501 Ag21 Ag3 147.93(17) . .
C502 Ag21 Ag3 149.89(15) . .
C901 Ag21 Ag15 48.93(17) . .
C501 Ag21 Ag15 133.96(17) . .
C502 Ag21 Ag15 128.18(15) . .
Ag3 Ag21 Ag15 75.38(2) . .
C901 Ag21 Ag10 139.57(17) . .
C501 Ag21 Ag10 47.42(17) . .
C502 Ag21 Ag10 63.62(15) . .
Ag3 Ag21 Ag10 100.52(2) . .
Ag15 Ag21 Ag10 160.12(3) . .
C901 Ag21 Ag4 156.00(18) . .
C501 Ag21 Ag4 41.53(17) . .
C502 Ag21 Ag4 67.85(15) . .
Ag3 Ag21 Ag4 127.13(2) . .
Ag15 Ag21 Ag4 109.24(2) . .
Ag10 Ag21 Ag4 57.342(18) . .
C201 Ag22 C101 154.5(3) . .
C201 Ag22 O31 96.3(2) . .
C101 Ag22 O31 98.0(3) . .
C201 Ag22 Ag24 47.14(18) . .
C101 Ag22 Ag24 158.4(2) . .
O31 Ag22 Ag24 70.14(18) . .
C201 Ag22 Ag8 44.73(18) . .
C101 Ag22 Ag8 131.92(19) . .
O31 Ag22 Ag8 128.45(18) . .
Ag24 Ag22 Ag8 58.52(2) . .
C201 Ag22 Ag11 163.16(18) . .
C101 Ag22 Ag11 42.3(2) . .
O31 Ag22 Ag11 75.95(17) . .
Ag24 Ag22 Ag11 116.10(3) . .
Ag8 Ag22 Ag11 129.98(3) . .
C81 Ag23 C91 161.9(3) . .
C81 Ag23 C92 134.2(3) . .
C91 Ag23 C92 28.5(2) . .
C81 Ag23 Ag12 44.93(17) . .
C91 Ag23 Ag12 128.65(19) . .
C92 Ag23 Ag12 120.48(17) . .
C81 Ag23 Ag11 153.13(19) . .
C91 Ag23 Ag11 44.0(2) . .
C92 Ag23 Ag11 68.55(18) . .
Ag12 Ag23 Ag11 145.08(3) . .
C81 Ag23 Ag9 44.70(19) . .
C91 Ag23 Ag9 153.4(2) . .
C92 Ag23 Ag9 169.67(16) . .
Ag12 Ag23 Ag9 66.92(2) . .
Ag11 Ag23 Ag9 110.00(3) . .
C201 Ag24 C301 170.9(3) . .
C201 Ag24 C302 143.7(2) . .
C301 Ag24 C302 28.7(2) . .
C201 Ag24 Ag22 48.4(2) . .
C301 Ag24 Ag22 139.7(2) . .
C302 Ag24 Ag22 141.80(18) . .
C201 Ag24 Ag8 47.31(18) . .
C301 Ag24 Ag8 136.02(18) . .
C302 Ag24 Ag8 154.80(17) . .
Ag22 Ag24 Ag8 63.28(2) . .
C201 Ag24 Ag17 132.6(2) . .
C301 Ag24 Ag17 46.42(19) . .
C302 Ag24 Ag17 66.51(16) . .
Ag22 Ag24 Ag17 140.46(3) . .
Ag8 Ag24 Ag17 91.15(3) . .
C201 Ag24 Ag9 148.91(19) . .
C301 Ag24 Ag9 40.04(18) . .
C302 Ag24 Ag9 66.51(17) . .
Ag22 Ag24 Ag9 105.26(3) . .
Ag8 Ag24 Ag9 110.37(3) . .
Ag17 Ag24 Ag9 53.604(19) . .
O1 C1 C4 135.8(6) . .
O1 C1 C2 134.4(6) . .
C4 C1 C2 89.8(5) . .
O2 C2 C3 136.3(6) . .
O2 C2 C1 133.3(6) . .
C3 C2 C1 90.4(5) . .
O3 C3 C2 133.9(6) . .
O3 C3 C4 136.2(6) . .
C2 C3 C4 89.9(5) . .
O4 C4 C1 136.4(6) . .
O4 C4 C3 133.7(6) . .
C1 C4 C3 89.9(5) . .
C2 O2 Ag9 120.5(4) . .
C3 O3 Ag8 130.2(4) . .
C3 O3 Ag17 111.1(4) . .
Ag8 O3 Ag17 113.90(15) . .
C4 O4 Ag3 126.3(4) . .
O5 C5 C8 134.8(6) . .
O5 C5 C6 134.4(6) . .
C8 C5 C6 90.8(5) . .
O6 C6 C7 134.6(6) . .
O6 C6 C5 135.8(6) . .
C7 C6 C5 89.7(5) . .
O7 C7 C6 134.8(6) . .
O7 C7 C8 135.2(6) . .
C6 C7 C8 89.9(5) . .
O8 C8 C5 135.5(6) . .
O8 C8 C7 134.8(6) . .
C5 C8 C7 89.6(5) . .
C6 O6 Ag4 122.4(4) . .
C8 O8 Ag8 119.1(4) . .
O11 C11 O12 131.4(8) . .
O11 C11 C12 115.8(8) . .
O12 C11 C12 112.8(8) . .
F12 C12 F14 60.3(9) . .
F12 C12 F13 110.4(10) . .
F14 C12 F13 129.8(12) . .
F12 C12 F15 128.8(15) . .
F14 C12 F15 106.6(11) . .
F13 C12 F15 36.8(9) . .
F12 C12 F11 106.3(9) . .
F14 C12 F11 47.6(8) . .
F13 C12 F11 104.2(9) . .
F15 C12 F11 68.5(10) . .
F12 C12 F16 46.2(9) . .
F14 C12 F16 102.8(11) . .
F13 C12 F16 69.6(11) . .
F15 C12 F16 102.1(12) . .
F11 C12 F16 137.5(11) . .
F12 C12 C11 113.8(9) . .
F14 C12 C11 116.4(11) . .
F13 C12 C11 112.1(9) . .
F15 C12 C11 115.7(13) . .
F11 C12 C11 109.4(9) . .
F16 C12 C11 111.7(10) . .
C11 O11 Ag10 122.7(5) . .
C11 O12 Ag2 126.5(5) . .
O22 C21 O21 130.0(8) . .
O22 C21 C22 114.8(9) . .
O21 C21 C22 115.2(9) . .
F25 C22 F21 122.6(18) . .
F25 C22 F24 110.3(14) . .
F21 C22 F24 51.1(10) . .
F25 C22 F23 43.4(11) . .
F21 C22 F23 111.1(12) . .
F24 C22 F23 140.1(16) . .
F25 C22 F26 105.0(13) . .
F21 C22 F26 50.3(10) . .
F24 C22 F26 101.2(13) . .
F23 C22 F26 69.1(11) . .
F25 C22 F22 59.0(12) . .
F21 C22 F22 106.6(11) . .
F24 C22 F22 61.1(11) . .
F23 C22 F22 102.4(10) . .
F26 C22 F22 142.4(13) . .
F25 C22 C21 120.4(15) . .
F21 C22 C21 116.7(11) . .
F24 C22 C21 110.4(14) . .
F23 C22 C21 109.4(10) . .
F26 C22 C21 107.6(12) . .
F22 C22 C21 109.6(10) . .
C21 O21 Ag5 122.6(6) . .
C21 O22 Ag15 122.9(6) . .
O32 C31 O31 130.4(10) . .
O32 C31 C32 116.7(10) . .
O31 C31 C32 112.9(10) . .
F32 C32 F31 106.9(11) . .
F32 C32 F33 110.3(12) . .
F31 C32 F33 99.4(9) . .
F32 C32 C31 115.2(9) . .
F31 C32 C31 113.4(11) . .
F33 C32 C31 110.5(9) . .
C31 O31 Ag22 122.9(6) . .
C31 O32 Ag11 121.6(6) . .
O42 C41 O41 129.9(8) . .
O42 C41 C42 115.3(8) . .
O41 C41 C42 114.7(8) . .
F46 C42 F42 124.8(16) . .
F46 C42 F44 106.4(13) . .
F42 C42 F44 33.3(11) . .
F46 C42 F43 66.2(11) . .
F42 C42 F43 105.6(10) . .
F44 C42 F43 127.4(15) . .
F46 C42 F45 105.8(12) . .
F42 C42 F45 72.6(10) . .
F44 C42 F45 104.4(12) . .
F43 C42 F45 41.8(9) . .
F46 C42 F41 39.2(11) . .
F42 C42 F41 104.6(10) . .
F44 C42 F41 74.8(12) . .
F43 C42 F41 103.5(10) . .
F45 C42 F41 136.5(13) . .
F46 C42 C41 117.0(13) . .
F42 C42 C41 115.5(11) . .
F44 C42 C41 114.3(14) . .
F43 C42 C41 114.6(9) . .
F45 C42 C41 107.9(12) . .
F41 C42 C41 111.7(10) . .
C41 O41 Ag1 128.8(6) . .
C41 O42 Ag17 123.8(6) . .
C52 C51 Ag6 140.6(7) . .
C52 C51 Ag1 133.9(7) . .
Ag6 C51 Ag1 83.5(2) . .
C52 C51 Ag17 88.8(5) . .
Ag6 C51 Ag17 104.8(3) . .
Ag1 C51 Ag17 90.6(3) . .
C51 C52 C53 174.1(9) . .
C51 C52 Ag17 63.5(5) . .
C53 C52 Ag17 122.2(5) . .
C59 C53 C52 117.9(15) . .
C59 C53 C54 128.9(16) . .
C52 C53 C54 112.6(9) . .
C59 C53 C57 110.6(12) . .
C52 C53 C57 106.3(14) . .
C54 C53 C57 59.9(12) . .
C59 C53 C58 110.7(12) . .
C52 C53 C58 104.8(14) . .
C54 C53 C58 46.0(12) . .
C57 C53 C58 105.8(12) . .
C59 C53 C56 59.4(13) . .
C52 C53 C56 108.1(8) . .
C54 C53 C56 111.8(9) . .
C57 C53 C56 57.5(13) . .
C58 C53 C56 146.2(14) . .
C59 C53 C55 46.1(13) . .
C52 C53 C55 108.1(8) . .
C54 C53 C55 110.6(8) . .
C57 C53 C55 145.1(14) . .
C58 C53 C55 70.8(12) . .
C56 C53 C55 105.4(8) . .
C62 C61 Ag5 171.0(6) . .
C62 C61 Ag6 95.3(6) . .
Ag5 C61 Ag6 89.5(3) . .
C62 C61 Ag20 93.4(6) . .
Ag5 C61 Ag20 91.7(3) . .
Ag6 C61 Ag20 113.4(3) . .
C61 C62 C63 177.8(9) . .
C61 C62 Ag20 58.8(5) . .
C63 C62 Ag20 123.2(6) . .
C61 C62 Ag6 57.0(5) . .
C63 C62 Ag6 123.0(6) . .
Ag20 C62 Ag6 90.5(2) . .
C66 C63 C62 107.4(9) . .
C66 C63 C65 109.3(9) . .
C62 C63 C65 108.3(9) . .
C66 C63 C64 111.7(9) . .
C62 C63 C64 110.1(8) . .
C65 C63 C64 109.9(10) . .
C72 C71 Ag7 135.3(6) . .
C72 C71 Ag5 122.7(6) . .
Ag7 C71 Ag5 84.7(2) . .
C72 C71 Ag15 122.8(5) . .
Ag7 C71 Ag15 90.1(3) . .
Ag5 C71 Ag15 86.7(3) . .
C71 C72 C73 178.6(8) . .
C74 C73 C72 111.7(7) . .
C74 C73 C76 114.9(8) . .
C72 C73 C76 110.0(8) . .
C74 C73 C79 134.5(14) . .
C72 C73 C79 113.8(13) . .
C76 C73 C79 46.5(10) . .
C74 C73 C78 49.2(10) . .
C72 C73 C78 110.8(11) . .
C76 C73 C78 139.1(13) . .
C79 C73 C78 112.5(11) . .
C74 C73 C75 106.6(8) . .
C72 C73 C75 107.6(7) . .
C76 C73 C75 105.5(8) . .
C79 C73 C75 60.0(10) . .
C78 C73 C75 59.8(10) . .
C74 C73 C77 57.9(9) . .
C72 C73 C77 106.8(10) . .
C76 C73 C77 63.5(9) . .
C79 C73 C77 106.7(11) . .
C78 C73 C77 105.6(10) . .
C75 C73 C77 145.5(11) . .
C82 C81 Ag12 157.3(6) . .
C82 C81 Ag23 113.8(6) . .
Ag12 C81 Ag23 87.0(2) . .
C82 C81 Ag9 85.0(5) . .
Ag12 C81 Ag9 103.1(3) . .
Ag23 C81 Ag9 94.4(2) . .
C81 C82 C83 173.5(8) . .
C81 C82 Ag9 66.5(5) . .
C83 C82 Ag9 120.0(5) . .
C82 C83 C84 108.6(7) . .
C82 C83 C86 108.1(6) . .
C84 C83 C86 110.3(7) . .
C82 C83 C85 107.5(7) . .
C84 C83 C85 111.5(8) . .
C86 C83 C85 110.7(8) . .
C92 C91 Ag16 132.7(7) . .
C92 C91 Ag11 143.0(6) . .
Ag16 C91 Ag11 82.9(3) . .
C92 C91 Ag23 86.0(5) . .
Ag16 C91 Ag23 111.1(3) . .
Ag11 C91 Ag23 89.3(3) . .
C91 C92 C93 173.2(8) . .
C91 C92 Ag23 65.5(5) . .
C93 C92 Ag23 120.2(5) . .
C96 C93 C92 111.4(7) . .
C96 C93 C95 111.3(8) . .
C92 C93 C95 108.5(8) . .
C96 C93 C94 109.7(8) . .
C92 C93 C94 107.6(7) . .
C95 C93 C94 108.2(8) . .
C102 C101 Ag11 151.0(7) . .
C102 C101 Ag14 112.4(6) . .
Ag11 C101 Ag14 85.1(3) . .
C102 C101 Ag22 102.6(6) . .
Ag11 C101 Ag22 92.5(3) . .
Ag14 C101 Ag22 108.8(3) . .
C101 C102 C103 174.7(8) . .
C102 C103 C105 108.8(7) . .
C102 C103 C104 108.3(7) . .
C105 C103 C104 112.2(9) . .
C102 C103 C106 109.4(8) . .
C105 C103 C106 109.7(10) . .
C104 C103 C106 108.5(9) . .
C112 C111 Ag19 139.7(6) . .
C112 C111 Ag13 112.9(6) . .
Ag19 C111 Ag13 87.7(3) . .
C112 C111 Ag3 122.8(6) . .
Ag19 C111 Ag3 88.0(3) . .
Ag13 C111 Ag3 93.5(3) . .
C111 C112 C113 177.5(8) . .
C112 C113 C116 109.3(8) . .
C112 C113 C114 109.1(8) . .
C116 C113 C114 108.3(8) . .
C112 C113 C115 108.3(7) . .
C116 C113 C115 111.9(10) . .
C114 C113 C115 110.0(10) . .
C122 C121 Ag1 175.6(6) . .
C122 C121 Ag7 96.3(5) . .
Ag1 C121 Ag7 87.5(3) . .
C122 C121 Ag18 90.9(5) . .
Ag1 C121 Ag18 89.1(3) . .
Ag7 C121 Ag18 121.3(3) . .
C121 C122 C123 175.7(7) . .
C121 C122 Ag18 60.6(4) . .
C123 C122 Ag18 123.6(5) . .
C121 C122 Ag7 56.4(4) . .
C123 C122 Ag7 121.4(5) . .
Ag18 C122 Ag7 96.3(3) . .
C122 C123 C126 108.3(7) . .
C122 C123 C125 109.5(7) . .
C126 C123 C125 112.7(10) . .
C122 C123 C124 109.3(7) . .
C126 C123 C124 108.5(9) . .
C125 C123 C124 108.4(8) . .
C202 C201 Ag24 118.8(5) . .
C202 C201 Ag8 142.7(6) . .
Ag24 C201 Ag8 85.7(2) . .
C202 C201 Ag22 118.6(6) . .
Ag24 C201 Ag22 84.4(3) . .
Ag8 C201 Ag22 89.6(3) . .
C201 C202 C203 179.4(9) . .
C202 C203 C204 110.6(7) . .
C202 C203 C205 109.3(8) . .
C204 C203 C205 108.3(10) . .
C202 C203 C206 108.7(8) . .
C204 C203 C206 107.9(11) . .
C205 C203 C206 112.0(11) . .
C302 C301 Ag9 151.1(7) . .
C302 C301 Ag24 89.1(5) . .
Ag9 C301 Ag24 98.1(3) . .
C302 C301 Ag17 126.1(6) . .
Ag9 C301 Ag17 82.4(2) . .
Ag24 C301 Ag17 87.3(2) . .
C301 C302 C303 175.3(8) . .
C301 C302 Ag24 62.2(4) . .
C303 C302 Ag24 122.5(5) . .
C305 C303 C302 108.3(8) . .
C305 C303 C306 111.0(9) . .
C302 C303 C306 107.9(7) . .
C305 C303 C304 110.6(9) . .
C302 C303 C304 108.3(7) . .
C306 C303 C304 110.5(9) . .
C402 C401 Ag2 175.7(6) . .
C402 C401 Ag16 99.5(5) . .
Ag2 C401 Ag16 84.7(3) . .
C402 C401 Ag10 88.4(5) . .
Ag2 C401 Ag10 89.3(3) . .
Ag16 C401 Ag10 112.2(3) . .
C401 C402 C403 174.2(7) . .
C401 C402 Ag10 63.7(5) . .
C403 C402 Ag10 121.9(5) . .
C401 C402 Ag16 54.4(4) . .
C403 C402 Ag16 124.7(5) . .
Ag10 C402 Ag16 91.1(2) . .
C402 C403 C406 109.6(7) . .
C402 C403 C404 109.5(7) . .
C406 C403 C404 111.8(8) . .
C402 C403 C405 108.7(7) . .
C406 C403 C405 109.1(7) . .
C404 C403 C405 108.1(7) . .
C502 C501 Ag4 156.2(6) . .
C502 C501 Ag21 92.5(5) . .
Ag4 C501 Ag21 94.5(3) . .
C502 C501 Ag10 116.8(5) . .
Ag4 C501 Ag10 86.5(2) . .
Ag21 C501 Ag10 85.7(2) . .
C501 C502 C503 175.5(8) . .
C501 C502 Ag21 59.7(5) . .
C503 C502 Ag21 124.8(5) . .
C509 C503 C505 133.2(14) . .
C509 C503 C502 114.0(14) . .
C505 C503 C502 112.5(8) . .
C509 C503 C508 114.2(12) . .
C505 C503 C508 53.3(10) . .
C502 C503 C508 108.4(13) . .
C509 C503 C507 110.0(11) . .
C505 C503 C507 54.0(10) . .
C502 C503 C507 102.3(10) . .
C508 C503 C507 107.1(11) . .
C509 C503 C506 45.3(11) . .
C505 C503 C506 112.8(8) . .
C502 C503 C506 109.0(7) . .
C508 C503 C506 142.5(13) . .
C507 C503 C506 67.3(10) . .
C509 C503 C504 61.9(11) . .
C505 C503 C504 109.2(8) . .
C502 C503 C504 106.2(7) . .
C508 C503 C504 59.3(11) . .
C507 C503 C504 151.1(11) . .
C506 C503 C504 106.7(7) . .
C602 C601 Ag12 164.8(6) . .
C602 C601 Ag20 101.4(6) . .
Ag12 C601 Ag20 87.8(3) . .
C602 C601 Ag4 89.1(5) . .
Ag12 C601 Ag4 102.2(3) . .
Ag20 C601 Ag4 94.8(3) . .
C601 C602 C603 172.0(7) . .
C601 C602 Ag4 63.2(4) . .
C603 C602 Ag4 124.1(5) . .
C605 C603 C604 115.9(11) . .
C605 C603 C602 110.1(8) . .
C604 C603 C602 109.7(9) . .
C605 C603 C606 107.6(10) . .
C604 C603 C606 104.8(10) . .
C602 C603 C606 108.3(8) . .
C702 C701 Ag18 171.0(6) . .
C702 C701 Ag13 96.4(5) . .
Ag18 C701 Ag13 90.0(3) . .
C702 C701 Ag8 87.3(5) . .
Ag18 C701 Ag8 97.9(3) . .
Ag13 C701 Ag8 99.6(3) . .
C701 C702 C703 173.2(8) . .
C701 C702 Ag8 65.0(4) . .
C703 C702 Ag8 118.7(5) . .
C701 C702 Ag13 56.7(4) . .
C703 C702 Ag13 128.1(5) . .
Ag8 C702 Ag13 83.7(2) . .
C702 C703 C704 108.2(6) . .
C702 C703 C706 109.7(7) . .
C704 C703 C706 110.6(8) . .
C702 C703 C705 108.1(7) . .
C704 C703 C705 110.2(7) . .
C706 C703 C705 109.9(8) . .
C802 C801 Ag14 132.3(6) . .
C802 C801 Ag2 141.3(6) . .
Ag14 C801 Ag2 85.1(3) . .
C802 C801 Ag19 83.5(5) . .
Ag14 C801 Ag19 112.4(3) . .
Ag2 C801 Ag19 91.1(3) . .
C801 C802 C803 172.3(8) . .
C801 C802 Ag19 67.6(5) . .
C803 C802 Ag19 118.8(5) . .
C804 C803 C802 107.1(8) . .
C804 C803 C805 112.3(10) . .
C802 C803 C805 110.2(7) . .
C804 C803 C806 111.6(9) . .
C802 C803 C806 109.1(7) . .
C805 C803 C806 106.5(9) . .
C902 C901 Ag21 136.4(6) . .
C902 C901 Ag3 130.1(6) . .
Ag21 C901 Ag3 88.3(2) . .
C902 C901 Ag15 95.4(5) . .
Ag21 C901 Ag15 85.8(2) . .
Ag3 C901 Ag15 111.8(3) . .
C901 C902 C903 174.8(8) . .
C901 C902 Ag15 57.9(4) . .
C903 C902 Ag15 127.1(5) . .
C902 C903 C905 108.8(7) . .
C902 C903 C906 108.8(7) . .
C905 C903 C906 110.5(7) . .
C902 C903 C904 108.3(7) . .
C905 C903 C904 109.7(7) . .
C906 C903 C904 110.8(8) . .
C2S C1S C3S 57.9(8) . .
N1S C2S C1S 166(3) . .
N2S C3S C1S 166(3) . .
C40S N10S C10S 57(3) . .
N10S C10S C20S 165(3) . .
N10S C40S C30S 167(4) . .

loop_
_geom_bond_atom_site_label_1
_geom_bond_atom_site_label_2
_geom_bond_distance
_geom_bond_site_symmetry_2
Ag1 C121 2.114(7) .
Ag1 C51 2.142(7) .
Ag1 O41 2.440(5) .
Ag1 Ag6 2.8479(8) .
Ag1 Ag7 2.9922(7) .
Ag1 Ag18 3.0504(8) .
Ag1 Ag17 3.1912(8) .
Ag2 C401 2.116(7) .
Ag2 C801 2.155(7) .
Ag2 O12 2.470(6) .
Ag2 Ag14 2.8933(8) .
Ag2 Ag16 2.9226(7) .
Ag2 Ag10 3.1047(8) .
Ag2 Ag19 3.1825(8) .
Ag3 C901 2.157(7) .
Ag3 C111 2.209(7) .
Ag3 O4 2.560(4) .
Ag3 Ag21 2.9963(8) .
Ag3 Ag19 3.0303(8) .
Ag3 Ag13 3.2178(8) .
Ag4 C501 2.134(7) .
Ag4 C601 2.315(7) .
Ag4 O6 2.442(4) .
Ag4 C602 2.594(7) .
Ag4 Ag10 3.0063(8) .
Ag4 Ag21 3.2078(8) .
Ag4 Ag20 3.3376(8) .
Ag5 C61 2.107(7) .
Ag5 C71 2.186(7) .
Ag5 O21 2.379(6) .
Ag5 Ag7 2.9155(8) .
Ag5 Ag15 3.0317(7) .
Ag5 Ag6 3.0397(8) .
Ag5 Ag20 3.1183(9) .
Ag6 C51 2.133(7) .
Ag6 C61 2.209(7) .
Ag6 C62 2.622(8) .
Ag7 C71 2.140(7) .
Ag7 C121 2.214(7) .
Ag7 C122 2.642(7) .
Ag7 Ag15 3.0927(8) .
Ag8 C201 2.176(7) .
Ag8 C701 2.355(7) .
Ag8 O3 2.550(4) .
Ag8 O8 2.578(5) .
Ag8 C702 2.596(7) .
Ag8 Ag24 2.9520(8) .
Ag8 Ag22 3.0918(9) .
Ag8 Ag18 3.3535(8) .
Ag9 C301 2.149(7) .
Ag9 C81 2.356(7) .
Ag9 O2 2.417(4) .
Ag9 C82 2.558(7) .
Ag9 Ag17 2.8883(8) .
Ag9 Ag24 3.3076(9) .
Ag9 Ag23 3.3388(9) .
Ag10 C501 2.253(7) .
Ag10 C401 2.297(7) .
Ag10 O11 2.387(5) .
Ag10 C402 2.561(7) .
Ag10 Ag21 3.0517(8) .
Ag11 C101 2.140(8) .
Ag11 C91 2.174(8) .
Ag11 O32 2.375(6) .
Ag11 Ag16 2.8659(8) .
Ag11 Ag14 2.9107(8) .
Ag11 Ag23 3.1264(8) .
Ag11 Ag22 3.1762(9) .
Ag12 C81 2.081(7) .
Ag12 C601 2.091(7) .
Ag12 Ag23 2.9419(9) .
Ag12 Ag20 2.9897(9) .
Ag13 C111 2.207(7) .
Ag13 C701 2.239(7) .
Ag13 C702 2.662(7) .
Ag13 Ag19 3.0209(9) .
Ag13 Ag18 3.0614(8) .
Ag14 C801 2.122(7) .
Ag14 C101 2.163(7) .
Ag14 Ag16 3.3368(9) .
Ag15 C71 2.230(7) .
Ag15 C901 2.275(6) .
Ag15 O22 2.410(6) .
Ag15 C902 2.673(7) .
Ag15 Ag21 3.0097(9) .
Ag16 C91 2.157(7) .
Ag16 C401 2.221(7) .
Ag16 C402 2.693(7) .
Ag17 C301 2.235(7) .
Ag17 C51 2.343(7) .
Ag17 O42 2.413(6) .
Ag17 O3 2.592(4) .
Ag17 C52 2.617(8) .
Ag17 Ag24 3.0824(9) .
Ag18 C701 2.087(7) .
Ag18 C121 2.232(7) .
Ag18 C122 2.561(7) .
Ag19 C111 2.154(8) .
Ag19 C801 2.300(7) .
Ag19 C802 2.472(7) .
Ag20 C601 2.218(8) .
Ag20 C61 2.238(8) .
Ag20 C62 2.613(8) .
Ag21 C901 2.143(7) .
Ag21 C501 2.233(7) .
Ag21 C502 2.584(7) .
Ag22 C201 2.211(8) .
Ag22 C101 2.256(8) .
Ag22 O31 2.453(6) .
Ag22 Ag24 2.9417(10) .
Ag23 C81 2.191(7) .
Ag23 C91 2.275(7) .
Ag23 C92 2.494(8) .
Ag24 C201 2.167(7) .
Ag24 C301 2.231(7) .
Ag24 C302 2.523(7) .
C1 O1 1.263(7) .
C1 C4 1.450(9) .
C1 C2 1.453(8) .
C2 O2 1.265(7) .
C2 C3 1.442(9) .
C3 O3 1.269(7) .
C3 C4 1.456(8) .
C4 O4 1.263(7) .
C5 O5 1.263(7) .
C5 C8 1.451(9) .
C5 C6 1.468(9) .
C6 O6 1.254(8) .
C6 C7 1.460(9) .
C7 O7 1.257(7) .
C7 C8 1.480(9) .
C8 O8 1.253(8) .
C11 O11 1.222(10) .
C11 O12 1.222(10) .
C11 C12 1.543(12) .
C12 F12 1.279(12) .
C12 F14 1.282(14) .
C12 F13 1.288(13) .
C12 F15 1.312(16) .
C12 F11 1.355(11) .
C12 F16 1.359(15) .
C21 O22 1.227(11) .
C21 O21 1.240(11) .
C21 C22 1.540(14) .
C22 F25 1.249(18) .
C22 F21 1.270(14) .
C22 F24 1.293(19) .
C22 F23 1.342(14) .
C22 F26 1.354(19) .
C22 F22 1.377(14) .
C31 O32 1.208(11) .
C31 O31 1.209(12) .
C31 C32 1.522(13) .
C32 F32 1.223(12) .
C32 F31 1.322(13) .
C32 F33 1.326(11) .
C41 O42 1.218(10) .
C41 O41 1.224(9) .
C41 C42 1.506(12) .
C42 F46 1.301(18) .
C42 F42 1.306(14) .
C42 F44 1.320(18) .
C42 F43 1.327(13) .
C42 F45 1.337(17) .
C42 F41 1.345(13) .
C51 C52 1.215(10) .
C52 C53 1.479(11) .
C53 C59 1.46(2) .
C53 C54 1.479(13) .
C53 C57 1.53(2) .
C53 C58 1.53(2) .
C53 C56 1.531(13) .
C53 C55 1.569(13) .
C61 C62 1.222(10) .
C62 C63 1.494(12) .
C63 C66 1.472(12) .
C63 C65 1.494(12) .
C63 C64 1.497(12) .
C71 C72 1.201(9) .
C72 C73 1.473(10) .
C73 C74 1.463(11) .
C73 C76 1.480(12) .
C73 C79 1.507(19) .
C73 C78 1.526(19) .
C73 C75 1.570(12) .
C73 C77 1.602(18) .
C81 C82 1.224(9) .
C82 C83 1.494(9) .
C83 C84 1.523(12) .
C83 C86 1.526(11) .
C83 C85 1.528(12) .
C91 C92 1.193(10) .
C92 C93 1.485(11) .
C93 C96 1.483(10) .
C93 C95 1.495(11) .
C93 C94 1.505(10) .
C101 C102 1.202(10) .
C102 C103 1.484(11) .
C103 C105 1.498(13) .
C103 C104 1.513(12) .
C103 C106 1.539(13) .
C111 C112 1.199(9) .
C112 C113 1.474(10) .
C113 C116 1.511(14) .
C113 C114 1.521(13) .
C113 C115 1.531(13) .
C121 C122 1.220(9) .
C122 C123 1.474(10) .
C123 C126 1.492(12) .
C123 C125 1.502(13) .
C123 C124 1.549(13) .
C201 C202 1.216(9) .
C202 C203 1.467(10) .
C203 C204 1.504(12) .
C203 C205 1.505(14) .
C203 C206 1.506(16) .
C301 C302 1.213(9) .
C302 C303 1.503(9) .
C303 C305 1.497(14) .
C303 C306 1.521(12) .
C303 C304 1.523(13) .
C401 C402 1.199(9) .
C402 C403 1.482(11) .
C403 C406 1.496(10) .
C403 C404 1.500(10) .
C403 C405 1.515(10) .
C501 C502 1.206(9) .
C502 C503 1.493(10) .
C503 C509 1.46(2) .
C503 C505 1.486(12) .
C503 C508 1.49(2) .
C503 C507 1.54(2) .
C503 C506 1.544(12) .
C503 C504 1.578(12) .
C601 C602 1.208(9) .
C602 C603 1.477(10) .
C603 C605 1.446(12) .
C603 C604 1.452(16) .
C603 C606 1.548(15) .
C701 C702 1.210(9) .
C702 C703 1.488(10) .
C703 C704 1.530(11) .
C703 C706 1.531(12) .
C703 C705 1.547(12) .
C801 C802 1.204(9) .
C802 C803 1.494(10) .
C803 C804 1.467(14) .
C803 C805 1.522(14) .
C803 C806 1.531(13) .
C901 C902 1.204(9) .
C902 C903 1.480(10) .
C903 C905 1.524(11) .
C903 C906 1.528(11) .
C903 C904 1.530(10) .
C1S C2S 1.496(9) .
C1S C3S 1.497(9) .
C2S N1S 1.213(8) .
C3S N2S 1.209(8) .
N10S C40S 1.210(9) .
N10S C10S 1.220(8) .
C10S C20S 1.492(8) .
C40S C30S 1.494(9) .
